data_7038508
loop_
_publ_author_name
'Konarev, Dmitri V.'
'Troyanov, Sergey I.'
'Otsuka, Akihiro'
'Yamochi, Hideki'
'Saito, Gunzi'
'Lyubovskaya, Rimma N.'

_publ_section_title
;
 Charge transfer complexes of fullerenes containing C60&#x02D9;(-) and
 C70&#x02D9;(-) radical anions with paramagnetic Co(II)(dppe)2Cl(+)
 cations (dppe: 1,2-bis(diphenylphosphino)ethane).
;
_journal_issue 15
_journal_name_full 'Dalton transactions (Cambridge, England : 2003)'
_journal_page_first 6548
_journal_page_last 6554
_journal_paper_doi 10.1039/c5dt04627k
_journal_volume 45
_journal_year 2016
_chemical_formula_moiety 'Co(dppe)2Cl C60'
_chemical_formula_sum 'C112 H48 Cl Co P4'
_chemical_formula_weight 1611.76
_chemical_name_systematic 'Cobaltbis(diphenylphosphino)ethane)chloride C60 fullerene '
_chemical_properties_physical 'Air-sensitive, Moisture-sensitive, Oxygen-sensitive'
_space_group_crystal_system monoclinic
_space_group_IT_number 15
_space_group_name_Hall '-C 2yc'
_space_group_name_H-M_alt 'C 1 2/c 1'
_symmetry_space_group_name_Hall '-C 2yc'
_symmetry_space_group_name_H-M 'C 1 2/c 1'
_atom_sites_solution_hydrogens geom
_audit_creation_method SHELXL-2014/7
_audit_update_record
;
2015-11-16 deposited with the CCDC.
2016-02-19 downloaded from the CCDC.
;
_cell_angle_alpha 90
_cell_angle_beta 107.480(2)
_cell_angle_gamma 90
_cell_formula_units_Z 4
_cell_length_a 22.1120(6)
_cell_length_b 19.1090(6)
_cell_length_c 17.0090(4)
_cell_measurement_reflns_used 20800
_cell_measurement_temperature 100(2)
_cell_measurement_theta_max 29
_cell_measurement_theta_min 3
_cell_volume 6855.1(3)
_computing_cell_refinement X-Area
_computing_data_collection X-Area
_computing_data_reduction X-Area
_computing_structure_refinement 'SHELXL-2014/7 (Sheldrick, 2014)'
_computing_structure_solution SHELXS
_diffrn_ambient_temperature 100(2)
_diffrn_measured_fraction_theta_full 0.982
_diffrn_measured_fraction_theta_max 0.969
_diffrn_measurement_device_type IPDS(Stoe)
_diffrn_radiation_type MoK\a
_diffrn_radiation_wavelength 0.71073
_diffrn_reflns_av_R_equivalents 0.0840
_diffrn_reflns_av_unetI/netI 0.0689
_diffrn_reflns_Laue_measured_fraction_full 0.982
_diffrn_reflns_Laue_measured_fraction_max 0.969
_diffrn_reflns_limit_h_max 29
_diffrn_reflns_limit_h_min -30
_diffrn_reflns_limit_k_max 26
_diffrn_reflns_limit_k_min -26
_diffrn_reflns_limit_l_max 23
_diffrn_reflns_limit_l_min -21
_diffrn_reflns_number 36820
_diffrn_reflns_point_group_measured_fraction_full 0.982
_diffrn_reflns_point_group_measured_fraction_max 0.969
_diffrn_reflns_theta_full 25.000
_diffrn_reflns_theta_max 29.196
_diffrn_reflns_theta_min 2.474
_diffrn_source 'fine-focus sealed tube'
_exptl_absorpt_coefficient_mu 0.446
_exptl_absorpt_correction_type none
_exptl_crystal_colour black
_exptl_crystal_density_diffrn 1.562
_exptl_crystal_description plate
_exptl_crystal_F_000 3296
_exptl_crystal_preparation 'Magnetic properties'
_exptl_crystal_recrystallization_method 'Diffision of hexane into o-dichlorobenzene solution'
_exptl_crystal_size_max 0.200
_exptl_crystal_size_mid 0.200
_exptl_crystal_size_min 0.100
_refine_diff_density_max 0.639
_refine_diff_density_min -2.009
_refine_diff_density_rms 0.116
_refine_ls_extinction_method none
_refine_ls_goodness_of_fit_ref 1.083
_refine_ls_hydrogen_treatment constr
_refine_ls_matrix_type full
_refine_ls_number_parameters 630
_refine_ls_number_reflns 9002
_refine_ls_number_restraints 180
_refine_ls_restrained_S_all 1.096
_refine_ls_R_factor_all 0.1019
_refine_ls_R_factor_gt 0.0735
_refine_ls_shift/su_max 0.024
_refine_ls_shift/su_mean 0.002
_refine_ls_structure_factor_coef Fsqd
_refine_ls_weighting_details 'w=1/[\s^2^(Fo^2^)+(0.0850P)^2^+23.0000P] where P=(Fo^2^+2Fc^2^)/3'
_refine_ls_weighting_scheme calc
_refine_ls_wR_factor_gt 0.1733
_refine_ls_wR_factor_ref 0.1851
_reflns_Friedel_coverage 0.000
_reflns_number_gt 6591
_reflns_number_total 9002
_reflns_threshold_expression 'I > 2\s(I)'
_cod_data_source_file c5dt04627k2.cif
_cod_data_source_block codppe3
_cod_depositor_comments 'Adding full bibliography for 7038508--7038509.cif.'
_cod_database_code 7038508
_shelx_shelxl_version_number 2014/7
_shelx_space_group_comment
;
The symmetry employed for this shelxl refinement is uniquely defined
by the following loop, which should always be used as a source of
symmetry information in preference to the above space-group names.
They are only intended as comments.
;
_shelx_estimated_absorpt_t_min 0.916
_shelx_estimated_absorpt_t_max 0.957

loop_
_space_group_symop_operation_xyz
'x, y, z'
'-x, y, -z+1/2'
'x+1/2, y+1/2, z'
'-x+1/2, y+1/2, -z+1/2'
'-x, -y, -z'
'x, -y, z-1/2'
'-x+1/2, -y+1/2, -z'
'x+1/2, -y+1/2, z-1/2'

loop_
_atom_site_label
_atom_site_type_symbol
_atom_site_fract_x
_atom_site_fract_y
_atom_site_fract_z
_atom_site_U_iso_or_equiv
_atom_site_adp_type
_atom_site_occupancy
_atom_site_site_symmetry_order
_atom_site_calc_flag
_atom_site_refinement_flags_posn
_atom_site_refinement_flags_adp
_atom_site_refinement_flags_occupancy
_atom_site_disorder_assembly
_atom_site_disorder_group
Co1 Co 0.5000 0.59765(3) 0.2500 0.01193(14) Uani 1 2 d S T P . .
P1 P 0.42146(4) 0.59505(4) 0.13160(5) 0.01299(17) Uani 1 1 d . . . . .
P2 P 0.56326(4) 0.61176(4) 0.16800(5) 0.01348(17) Uani 1 1 d . . . . .
Cl1 Cl 0.5000 0.47381(8) 0.2500 0.0458(4) Uani 1 2 d S T P . .
C61 C 0.35250(15) 0.53822(16) 0.1138(2) 0.0150(6) Uani 1 1 d . . . . .
C62 C 0.35949(17) 0.46598(17) 0.1054(2) 0.0209(7) Uani 1 1 d . . . . .
H62 H 0.3998 0.4472 0.1079 0.025 Uiso 1 1 calc R U . . .
C63 C 0.30771(18) 0.42159(18) 0.0935(2) 0.0258(8) Uani 1 1 d . . . . .
H63 H 0.3126 0.3727 0.0870 0.031 Uiso 1 1 calc R U . . .
C64 C 0.24880(18) 0.44844(19) 0.0910(2) 0.0257(8) Uani 1 1 d . . . . .
H64 H 0.2137 0.4179 0.0838 0.031 Uiso 1 1 calc R U . . .
C65 C 0.24129(17) 0.5200(2) 0.0989(2) 0.0236(7) Uani 1 1 d . . . . .
H65 H 0.2009 0.5384 0.0966 0.028 Uiso 1 1 calc R U . . .
C66 C 0.29281(16) 0.56471(18) 0.1103(2) 0.0191(6) Uani 1 1 d . . . . .
H66 H 0.2874 0.6136 0.1158 0.023 Uiso 1 1 calc R U . . .
C67 C 0.38937(15) 0.68067(15) 0.0941(2) 0.0148(6) Uani 1 1 d . . . . .
C68 C 0.34447(16) 0.68940(17) 0.0172(2) 0.0197(6) Uani 1 1 d . . . . .
H68 H 0.3286 0.6497 -0.0162 0.024 Uiso 1 1 calc R U . . .
C69 C 0.32273(18) 0.75600(19) -0.0110(2) 0.0245(7) Uani 1 1 d . . . . .
H69 H 0.2922 0.7617 -0.0635 0.029 Uiso 1 1 calc R U . . .
C70 C 0.34604(19) 0.81407(18) 0.0382(3) 0.0260(8) Uani 1 1 d . . . . .
H70 H 0.3309 0.8595 0.0195 0.031 Uiso 1 1 calc R U . . .
C71 C 0.39084(19) 0.80608(17) 0.1137(2) 0.0254(8) Uani 1 1 d . . . . .
H71 H 0.4069 0.8460 0.1466 0.031 Uiso 1 1 calc R U . . .
C72 C 0.41272(16) 0.73961(16) 0.1420(2) 0.0181(6) Uani 1 1 d . . . . .
H72 H 0.4437 0.7344 0.1943 0.022 Uiso 1 1 calc R U . . .
C73 C 0.45634(16) 0.56773(17) 0.0505(2) 0.0177(6) Uani 1 1 d . . . . .
H73A H 0.4702 0.5183 0.0583 0.021 Uiso 1 1 calc R U . . .
H73B H 0.4250 0.5728 -0.0048 0.021 Uiso 1 1 calc R U . . .
C74 C 0.51287(15) 0.61576(17) 0.0590(2) 0.0171(6) Uani 1 1 d . . . . .
H74A H 0.4983 0.6643 0.0442 0.021 Uiso 1 1 calc R U . . .
H74B H 0.5372 0.6002 0.0220 0.021 Uiso 1 1 calc R U . . .
C75 C 0.60851(15) 0.69342(16) 0.1818(2) 0.0155(6) Uani 1 1 d . . . . .
C76 C 0.57704(16) 0.75609(17) 0.1534(2) 0.0186(6) Uani 1 1 d . . . . .
H76 H 0.5331 0.7555 0.1238 0.022 Uiso 1 1 calc R U . . .
C77 C 0.60955(19) 0.81916(17) 0.1681(2) 0.0233(7) Uani 1 1 d . . . . .
H77 H 0.5879 0.8615 0.1479 0.028 Uiso 1 1 calc R U . . .
C78 C 0.67330(19) 0.82092(18) 0.2119(2) 0.0254(8) Uani 1 1 d . . . . .
H78 H 0.6952 0.8643 0.2222 0.031 Uiso 1 1 calc R U . . .
C79 C 0.70497(17) 0.75926(18) 0.2406(2) 0.0234(7) Uani 1 1 d . . . . .
H79 H 0.7488 0.7602 0.2703 0.028 Uiso 1 1 calc R U . . .
C80 C 0.67250(16) 0.69533(17) 0.2260(2) 0.0185(6) Uani 1 1 d . . . . .
H80 H 0.6943 0.6531 0.2463 0.022 Uiso 1 1 calc R U . . .
C81 C 0.62110(16) 0.54576(16) 0.1598(2) 0.0169(6) Uani 1 1 d . . . . .
C82 C 0.66121(17) 0.56008(18) 0.1118(2) 0.0211(7) Uani 1 1 d . . . . .
H82 H 0.6585 0.6041 0.0850 0.025 Uiso 1 1 calc R U . . .
C83 C 0.70468(17) 0.5110(2) 0.1030(3) 0.0282(8) Uani 1 1 d . . . . .
H83 H 0.7317 0.5215 0.0705 0.034 Uiso 1 1 calc R U . . .
C84 C 0.7088(2) 0.4467(2) 0.1413(3) 0.0384(11) Uani 1 1 d . . . . .
H84 H 0.7389 0.4132 0.1356 0.046 Uiso 1 1 calc R U . . .
C85 C 0.6693(3) 0.4313(2) 0.1873(3) 0.0417(12) Uani 1 1 d . . . . .
H85 H 0.6723 0.3870 0.2136 0.050 Uiso 1 1 calc R U . . .
C86 C 0.6246(2) 0.48031(19) 0.1963(2) 0.0309(9) Uani 1 1 d . . . . .
H86 H 0.5967 0.4687 0.2273 0.037 Uiso 1 1 calc R U . . .
C1 C 1.10871(16) 0.72920(14) 0.1722(3) 0.046(3) Uani 0.5 1 d G . P A 1
C2 C 1.04829(17) 0.75860(14) 0.1246(2) 0.071(8) Uani 0.5 1 d G . P A 1
C3 C 1.01418(19) 0.70523(17) 0.0656(2) 0.048(4) Uani 0.5 1 d G U P A 1
C4 C 1.0536(2) 0.64416(17) 0.0770(2) 0.080(7) Uani 0.5 1 d G U P A 1
C5 C 1.11260(18) 0.65905(16) 0.1434(3) 0.052(4) Uani 0.5 1 d G . P A 1
C6 C 1.14043(17) 0.60807(16) 0.1977(3) 0.074(5) Uani 0.5 1 d G . P A 1
C7 C 1.16590(14) 0.62427(16) 0.2837(3) 0.072(5) Uani 0.5 1 d G U P A 1
C8 C 1.16207(13) 0.69144(16) 0.3111(3) 0.092(7) Uani 0.5 1 d G U P A 1
C9 C 1.13310(14) 0.74448(14) 0.2549(3) 0.065(5) Uani 0.5 1 d G . P A 1
C10 C 1.09851(14) 0.78976(12) 0.2944(3) 0.076(7) Uani 0.5 1 d G . P A 1
C11 C 1.04018(15) 0.81817(9) 0.2483(3) 0.055(5) Uani 0.5 1 d G . P A 1
C12 C 1.01489(16) 0.80224(11) 0.1626(3) 0.041(3) Uani 0.5 1 d G . P A 1
C13 C 0.94784(16) 0.79509(13) 0.1441(3) 0.047(3) Uani 0.5 1 d G . P A 1
C14 C 0.91521(16) 0.74427(16) 0.0878(2) 0.069(5) Uani 0.5 1 d G . P A 1
C15 C 0.94950(19) 0.69841(18) 0.0481(2) 0.065(6) Uani 0.5 1 d G . P A 1
C16 C 0.9218(2) 0.63142(19) 0.0413(2) 0.071(5) Uani 0.5 1 d G U P A 1
C17 C 0.9594(2) 0.57262(18) 0.0520(2) 0.066(6) Uani 0.5 1 d G . P A 1
C18 C 1.0270(2) 0.57959(17) 0.0704(2) 0.071(5) Uani 0.5 1 d G U P A 1
C19 C 1.0573(2) 0.52420(14) 0.1295(3) 0.063(5) Uani 0.5 1 d G U P A 1
C20 C 1.1116(2) 0.53786(14) 0.1906(3) 0.089(7) Uani 0.5 1 d G U P A 1
C21 C 1.11957(19) 0.51177(13) 0.2725(3) 0.082(7) Uani 0.5 1 d G U P A 1
C22 C 1.15322(16) 0.56441(16) 0.3308(3) 0.082(6) Uani 0.5 1 d G U P A 1
C23 C 1.13744(16) 0.57594(18) 0.4032(2) 0.081(6) Uani 0.5 1 d G . P A 1
C24 C 1.13373(15) 0.64563(19) 0.4314(2) 0.058(4) Uani 0.5 1 d G U P A 1
C25 C 1.14582(14) 0.70279(18) 0.3867(2) 0.081(6) Uani 0.5 1 d G U P A 1
C26 C 1.10675(15) 0.76374(15) 0.3756(2) 0.076(5) Uani 0.5 1 d G U P A 1
C27 C 1.05665(17) 0.76656(16) 0.4095(2) 0.054(4) Uani 0.5 1 d G . P A 1
C28 C 0.99542(17) 0.79631(12) 0.3613(3) 0.068(5) Uani 0.5 1 d G U P A 1
C29 C 0.98766(16) 0.82117(9) 0.2829(3) 0.053(5) Uani 0.5 1 d G . P A 1
C30 C 0.93137(15) 0.80697(11) 0.2192(3) 0.048(4) Uani 0.5 1 d G U P A 1
C31 C 0.88391(14) 0.76834(13) 0.2354(3) 0.056(4) Uani 0.5 1 d G . P A 1
C32 C 0.85025(13) 0.71570(16) 0.1771(3) 0.071(5) Uani 0.5 1 d G . P A 1
C33 C 0.86603(15) 0.70417(18) 0.1047(2) 0.087(8) Uani 0.5 1 d G . P A 1
C34 C 0.86974(17) 0.63448(19) 0.0765(2) 0.132(11) Uani 0.5 1 d G U P A 1
C35 C 0.85766(17) 0.57732(17) 0.1212(2) 0.084(6) Uani 0.5 1 d G U P A 1
C36 C 0.8967(2) 0.51638(15) 0.1323(2) 0.082(5) Uani 0.5 1 d G U P A 1
C37 C 0.9468(2) 0.51355(15) 0.0984(2) 0.064(4) Uani 0.5 1 d G U P A 1
C38 C 1.0081(2) 0.48380(12) 0.1466(3) 0.056(6) Uani 0.5 1 d G U P A 1
C39 C 1.0158(2) 0.45895(9) 0.2250(3) 0.077(6) Uani 0.5 1 d G U P A 1
C40 C 1.0721(2) 0.47314(11) 0.2887(3) 0.053(4) Uani 0.5 1 d G . P A 1
C41 C 1.0556(2) 0.48502(13) 0.3638(3) 0.053(3) Uani 0.5 1 d G . P A 1
C42 C 1.08827(19) 0.53584(17) 0.4201(2) 0.063(4) Uani 0.5 1 d G . P A 1
C43 C 1.05398(19) 0.58171(19) 0.4598(2) 0.063(5) Uani 0.5 1 d G . P A 1
C44 C 1.08172(18) 0.6487(2) 0.4666(2) 0.072(6) Uani 0.5 1 d G . P A 1
C45 C 1.04410(18) 0.70749(18) 0.4559(2) 0.043(4) Uani 0.5 1 d G . P A 1
C46 C 0.97649(18) 0.70052(17) 0.4375(2) 0.089(7) Uani 0.5 1 d G U P A 1
C47 C 0.94620(17) 0.75592(14) 0.3784(3) 0.041(5) Uani 0.5 1 d G . P A 1
C48 C 0.89190(15) 0.74226(14) 0.3173(3) 0.072(6) Uani 0.5 1 d G U P A 1
C49 C 0.86304(15) 0.67205(16) 0.3102(3) 0.056(4) Uani 0.5 1 d G . P A 1
C50 C 0.83758(13) 0.65584(16) 0.2242(3) 0.080(6) Uani 0.5 1 d G U P A 1
C51 C 0.84141(15) 0.58867(16) 0.1968(3) 0.111(8) Uani 0.5 1 d G U P A 1
C52 C 0.87039(17) 0.53563(14) 0.2530(3) 0.061(4) Uani 0.5 1 d G . P A 1
C53 C 0.9050(2) 0.49035(12) 0.2135(3) 0.077(6) Uani 0.5 1 d G U P A 1
C54 C 0.9633(2) 0.46194(10) 0.2596(3) 0.066(5) Uani 0.5 1 d G . P A 1
C55 C 0.9886(2) 0.47787(12) 0.3453(3) 0.074(7) Uani 0.5 1 d G U P A 1
C56 C 0.9552(2) 0.52152(15) 0.3833(2) 0.068(5) Uani 0.5 1 d G . P A 1
C57 C 0.98930(19) 0.57488(18) 0.4423(2) 0.073(5) Uani 0.5 1 d G U P A 1
C58 C 0.94991(19) 0.63595(18) 0.4309(2) 0.064(6) Uani 0.5 1 d G U P A 1
C59 C 0.89088(17) 0.62107(16) 0.3645(2) 0.047(3) Uani 0.5 1 d G . P A 1
C60 C 0.89477(18) 0.55091(15) 0.3357(3) 0.058(4) Uani 0.5 1 d G U P A 1

loop_
_atom_site_aniso_label
_atom_site_aniso_U_11
_atom_site_aniso_U_22
_atom_site_aniso_U_33
_atom_site_aniso_U_23
_atom_site_aniso_U_13
_atom_site_aniso_U_12
Co1 0.0119(3) 0.0125(3) 0.0108(3) 0.000 0.0025(2) 0.000
P1 0.0133(3) 0.0112(3) 0.0132(4) -0.0006(3) 0.0022(3) 0.0001(3)
P2 0.0151(4) 0.0120(3) 0.0131(4) 0.0005(3) 0.0039(3) -0.0010(3)
Cl1 0.0429(9) 0.0345(8) 0.0588(11) 0.000 0.0135(8) 0.000
C61 0.0177(14) 0.0145(13) 0.0112(15) -0.0006(10) 0.0018(12) -0.0026(11)
C62 0.0223(16) 0.0147(14) 0.0226(18) 0.0000(12) 0.0021(14) 0.0000(12)
C63 0.0298(19) 0.0164(15) 0.025(2) 0.0018(13) -0.0006(16) -0.0070(13)
C64 0.0265(18) 0.0275(17) 0.0188(18) 0.0028(13) 0.0004(15) -0.0126(14)
C65 0.0172(16) 0.0321(18) 0.0216(19) -0.0001(14) 0.0060(15) -0.0047(13)
C66 0.0193(15) 0.0208(15) 0.0169(17) 0.0008(12) 0.0049(14) -0.0017(12)
C67 0.0156(14) 0.0132(13) 0.0151(16) 0.0004(11) 0.0040(12) 0.0003(10)
C68 0.0187(15) 0.0192(15) 0.0193(17) 0.0009(12) 0.0029(14) 0.0027(12)
C69 0.0243(17) 0.0277(17) 0.0213(19) 0.0099(14) 0.0066(15) 0.0071(14)
C70 0.0328(19) 0.0180(15) 0.033(2) 0.0113(14) 0.0179(17) 0.0069(14)
C71 0.039(2) 0.0116(14) 0.030(2) 0.0008(13) 0.0175(18) -0.0009(13)
C72 0.0234(16) 0.0146(14) 0.0171(17) -0.0012(11) 0.0073(14) -0.0030(12)
C73 0.0195(15) 0.0192(14) 0.0143(16) -0.0029(11) 0.0050(13) 0.0000(12)
C74 0.0168(14) 0.0197(14) 0.0154(16) 0.0014(11) 0.0055(13) 0.0008(11)
C75 0.0182(15) 0.0152(13) 0.0144(16) 0.0004(11) 0.0070(13) -0.0021(11)
C76 0.0207(15) 0.0177(14) 0.0172(17) 0.0012(12) 0.0056(13) 0.0015(12)
C77 0.0342(19) 0.0140(14) 0.0232(19) 0.0002(12) 0.0106(16) -0.0007(13)
C78 0.035(2) 0.0190(15) 0.026(2) -0.0056(13) 0.0143(17) -0.0088(14)
C79 0.0214(16) 0.0249(17) 0.0250(19) -0.0071(14) 0.0087(15) -0.0062(13)
C80 0.0185(15) 0.0184(14) 0.0192(17) -0.0017(12) 0.0066(14) -0.0001(11)
C81 0.0197(15) 0.0147(13) 0.0150(16) -0.0012(11) 0.0033(13) 0.0032(11)
C82 0.0211(16) 0.0220(16) 0.0197(18) -0.0046(12) 0.0055(14) -0.0006(12)
C83 0.0184(16) 0.037(2) 0.026(2) -0.0156(16) 0.0008(15) 0.0039(14)
C84 0.044(2) 0.035(2) 0.024(2) -0.0145(16) -0.0084(19) 0.0234(18)
C85 0.077(3) 0.0206(18) 0.019(2) -0.0025(14) 0.003(2) 0.020(2)
C86 0.056(3) 0.0181(16) 0.0167(19) -0.0001(13) 0.0084(19) 0.0048(16)
C1 0.043(8) 0.036(5) 0.077(10) 0.019(5) 0.046(7) 0.005(5)
C2 0.123(18) 0.061(13) 0.034(11) 0.011(9) 0.031(12) -0.049(11)
C3 0.113(11) 0.016(4) 0.019(6) 0.005(4) 0.028(7) -0.011(5)
C4 0.119(15) 0.092(12) 0.067(11) -0.009(9) 0.083(11) 0.002(10)
C5 0.078(9) 0.034(5) 0.073(9) 0.010(6) 0.067(8) 0.013(6)
C6 0.068(8) 0.044(6) 0.150(15) 0.041(8) 0.093(10) 0.031(6)
C7 0.019(5) 0.073(10) 0.126(13) 0.045(9) 0.024(6) 0.025(6)
C8 0.012(5) 0.151(16) 0.109(13) 0.021(12) 0.010(7) -0.009(9)
C9 0.024(6) 0.069(10) 0.110(13) 0.013(9) 0.033(7) -0.017(6)
C10 0.093(16) 0.091(14) 0.043(8) -0.009(8) 0.018(9) -0.074(12)
C11 0.079(13) 0.017(5) 0.084(12) -0.007(6) 0.046(12) -0.023(6)
C12 0.040(5) 0.021(5) 0.065(8) 0.027(5) 0.022(5) 0.003(4)
C13 0.061(6) 0.028(4) 0.056(7) 0.032(5) 0.023(6) 0.028(4)
C14 0.078(10) 0.044(7) 0.051(8) 0.023(6) -0.032(8) 0.012(7)
C15 0.116(16) 0.045(7) 0.017(8) 0.001(6) -0.007(9) -0.022(9)
C16 0.111(14) 0.075(8) 0.013(6) -0.008(6) -0.006(7) -0.032(8)
C17 0.133(16) 0.045(8) 0.020(6) -0.007(5) 0.023(8) 0.010(10)
C18 0.168(14) 0.021(5) 0.055(8) 0.003(5) 0.078(9) 0.008(7)
C19 0.128(12) 0.019(6) 0.081(10) 0.007(6) 0.088(10) 0.018(7)
C20 0.100(13) 0.050(8) 0.161(16) -0.008(10) 0.105(12) 0.023(8)
C21 0.066(9) 0.035(7) 0.166(19) 0.019(8) 0.068(10) 0.023(6)
C22 0.047(7) 0.069(8) 0.116(13) 0.009(9) 0.003(8) 0.050(7)
C23 0.040(7) 0.129(16) 0.056(10) 0.058(10) -0.011(7) 0.016(9)
C24 0.047(7) 0.081(8) 0.029(6) 0.015(6) -0.016(6) 0.018(6)
C25 0.030(5) 0.129(14) 0.061(10) 0.030(9) -0.021(6) -0.040(7)
C26 0.093(10) 0.077(8) 0.041(7) -0.004(6) -0.005(7) -0.074(8)
C27 0.111(12) 0.020(4) 0.021(5) -0.009(4) 0.002(6) -0.017(6)
C28 0.150(15) 0.023(6) 0.052(8) -0.026(5) 0.064(9) -0.030(7)
C29 0.096(12) 0.012(4) 0.072(10) -0.004(4) 0.059(10) 0.000(5)
C30 0.047(7) 0.022(4) 0.066(8) 0.010(5) 0.006(6) 0.027(5)
C31 0.028(6) 0.044(7) 0.093(13) -0.003(7) 0.012(7) 0.024(6)
C32 0.020(6) 0.071(9) 0.099(14) 0.002(9) -0.017(7) 0.014(6)
C33 0.027(6) 0.130(17) 0.089(14) 0.076(14) -0.006(8) 0.016(8)
C34 0.106(16) 0.118(15) 0.107(16) -0.031(14) -0.067(12) -0.006(13)
C35 0.067(10) 0.137(14) 0.037(7) -0.021(8) 0.001(7) -0.071(10)
C36 0.114(12) 0.084(10) 0.043(7) -0.032(7) 0.019(8) -0.079(9)
C37 0.119(11) 0.024(5) 0.041(7) -0.024(5) 0.011(7) -0.015(6)
C38 0.132(17) 0.016(5) 0.044(7) -0.018(5) 0.060(10) -0.021(7)
C39 0.183(16) 0.017(6) 0.068(8) -0.006(5) 0.096(10) -0.014(7)
C40 0.076(9) 0.017(4) 0.075(10) 0.019(5) 0.035(8) 0.025(5)
C41 0.078(8) 0.028(5) 0.064(8) 0.032(5) 0.036(7) 0.031(5)
C42 0.082(9) 0.043(6) 0.042(7) 0.030(5) -0.014(7) 0.014(6)
C43 0.129(14) 0.032(6) 0.016(5) 0.014(5) 0.003(8) 0.004(8)
C44 0.093(14) 0.086(10) 0.016(7) 0.009(6) -0.015(8) -0.033(10)
C45 0.066(9) 0.038(6) 0.020(7) -0.018(5) 0.004(7) -0.024(6)
C46 0.119(14) 0.127(15) 0.050(10) -0.046(9) 0.068(11) -0.059(12)
C47 0.075(11) 0.014(6) 0.056(12) -0.017(6) 0.051(11) -0.012(7)
C48 0.080(13) 0.027(5) 0.143(17) -0.006(8) 0.083(13) 0.013(6)
C49 0.036(6) 0.062(7) 0.087(11) 0.001(7) 0.043(7) 0.006(5)
C50 0.017(5) 0.062(9) 0.165(18) 0.012(10) 0.036(8) -0.006(6)
C51 0.034(8) 0.139(18) 0.161(19) -0.076(15) 0.028(10) -0.046(10)
C52 0.041(6) 0.046(8) 0.103(13) -0.002(8) 0.033(8) -0.031(6)
C53 0.116(13) 0.062(9) 0.067(9) -0.029(7) 0.048(9) -0.072(10)
C54 0.087(11) 0.012(6) 0.109(15) 0.000(7) 0.044(10) -0.021(5)
C55 0.095(15) 0.025(7) 0.123(17) 0.026(9) 0.061(13) -0.013(9)
C56 0.092(11) 0.052(11) 0.072(11) 0.041(9) 0.044(10) -0.004(9)
C57 0.090(9) 0.101(12) 0.045(8) 0.048(8) 0.048(8) 0.026(9)
C58 0.133(17) 0.039(6) 0.044(8) -0.019(5) 0.060(10) -0.021(8)
C59 0.060(7) 0.035(5) 0.070(8) -0.022(5) 0.057(6) -0.028(5)
C60 0.066(8) 0.040(6) 0.099(10) 0.003(6) 0.071(8) -0.015(6)

loop_
_atom_type_symbol
_atom_type_description
_atom_type_scat_dispersion_real
_atom_type_scat_dispersion_imag
_atom_type_scat_source
C C 0.0033 0.0016 'International Tables Vol C Tables 4.2.6.8 and 6.1.1.4'
H H 0.0000 0.0000 'International Tables Vol C Tables 4.2.6.8 and 6.1.1.4'
P P 0.1023 0.0942 'International Tables Vol C Tables 4.2.6.8 and 6.1.1.4'
Cl Cl 0.1484 0.1585 'International Tables Vol C Tables 4.2.6.8 and 6.1.1.4'
Co Co 0.3494 0.9721 'International Tables Vol C Tables 4.2.6.8 and 6.1.1.4'

loop_
_geom_angle_atom_site_label_1
_geom_angle_atom_site_label_2
_geom_angle_atom_site_label_3
_geom_angle
_geom_angle_site_symmetry_1
_geom_angle_site_symmetry_3
P1 Co1 P1 177.45(5) 2_655 .
P1 Co1 P2 84.50(3) 2_655 2_655
P1 Co1 P2 95.80(3) . 2_655
P1 Co1 P2 95.80(3) 2_655 .
P1 Co1 P2 84.50(3) . .
P2 Co1 P2 166.36(5) 2_655 .
P1 Co1 Cl1 88.72(2) 2_655 .
P1 Co1 Cl1 88.72(2) . .
P2 Co1 Cl1 96.82(2) 2_655 .
P2 Co1 Cl1 96.82(2) . .
C67 P1 C61 105.00(14) . .
C67 P1 C73 101.45(15) . .
C61 P1 C73 102.94(15) . .
C67 P1 Co1 114.34(11) . .
C61 P1 Co1 123.31(11) . .
C73 P1 Co1 107.12(11) . .
C75 P2 C81 103.28(15) . .
C75 P2 C74 103.54(15) . .
C81 P2 C74 100.11(15) . .
C75 P2 Co1 115.88(10) . .
C81 P2 Co1 122.61(11) . .
C74 P2 Co1 108.84(10) . .
C66 C61 C62 118.9(3) . .
C66 C61 P1 121.6(2) . .
C62 C61 P1 119.5(3) . .
C63 C62 C61 120.3(3) . .
C64 C63 C62 120.2(3) . .
C65 C64 C63 120.0(3) . .
C64 C65 C66 120.1(3) . .
C65 C66 C61 120.4(3) . .
C68 C67 C72 119.1(3) . .
C68 C67 P1 121.9(2) . .
C72 C67 P1 118.9(3) . .
C69 C68 C67 120.5(3) . .
C70 C69 C68 119.6(4) . .
C71 C70 C69 120.4(3) . .
C70 C71 C72 120.2(3) . .
C71 C72 C67 120.3(3) . .
C74 C73 P1 105.9(2) . .
C73 C74 P2 107.5(2) . .
C80 C75 C76 119.0(3) . .
C80 C75 P2 121.4(2) . .
C76 C75 P2 119.4(3) . .
C77 C76 C75 120.4(3) . .
C78 C77 C76 120.5(3) . .
C79 C78 C77 119.7(3) . .
C78 C79 C80 120.1(3) . .
C75 C80 C79 120.2(3) . .
C86 C81 C82 118.5(3) . .
C86 C81 P2 122.1(3) . .
C82 C81 P2 119.3(2) . .
C83 C82 C81 120.9(3) . .
C84 C83 C82 120.1(4) . .
C85 C84 C83 119.9(4) . .
C84 C85 C86 120.7(4) . .
C81 C86 C85 119.9(4) . .
C48 C1 C49 132.2(18) 2_755 2_755
C48 C1 C47 82.9(13) 2_755 2_755
C49 C1 C47 140.1(5) 2_755 2_755
C48 C1 C9 46.5(14) 2_755 .
C49 C1 C9 85.8(4) 2_755 .
C47 C1 C9 124.6(3) 2_755 .
C48 C1 C5 164.9(12) 2_755 .
C49 C1 C5 35.9(4) 2_755 .
C47 C1 C5 105.51(17) 2_755 .
C9 C1 C5 120.0 . .
C48 C1 C2 79.5(14) 2_755 .
C49 C1 C2 141.5(3) 2_755 .
C47 C1 C2 5.1(3) 2_755 .
C9 C1 C2 120.0 . .
C5 C1 C2 108.1 . .
C48 C1 C31 28.7(12) 2_755 2_755
C49 C1 C31 105.1(5) 2_755 2_755
C47 C1 C31 103.9(3) 2_755 2_755
C9 C1 C31 20.87(18) . 2_755
C5 C1 C31 136.44(13) . 2_755
C2 C1 C31 99.29(18) . 2_755
C47 C2 C28 163.7(16) 2_755 2_755
C47 C2 C12 158.9(18) 2_755 .
C28 C2 C12 17.3(3) 2_755 .
C47 C2 C48 60(3) 2_755 2_755
C28 C2 C48 125.9(6) 2_755 2_755
C12 C2 C48 108.6(2) . 2_755
C47 C2 C1 51(3) 2_755 .
C28 C2 C1 137.0(4) 2_755 .
C12 C2 C1 120.0 . .
C48 C2 C1 12.30(18) 2_755 .
C47 C2 C3 81(2) 2_755 .
C28 C2 C3 104.9(3) 2_755 .
C12 C2 C3 119.8 . .
C48 C2 C3 119.96(12) 2_755 .
C1 C2 C3 108.0 . .
C47 C2 C46 71(2) 2_755 2_755
C28 C2 C46 114.0(5) 2_755 2_755
C12 C2 C46 129.0(3) . 2_755
C48 C2 C46 112.8(2) 2_755 2_755
C1 C2 C46 100.6(3) . 2_755
C3 C2 C46 9.2(3) . 2_755
C46 C3 C45 145.4(18) 2_755 2_755
C46 C3 C15 143.7(14) 2_755 .
C45 C3 C15 8.71(17) 2_755 .
C46 C3 C4 38.2(8) 2_755 .
C45 C3 C4 127.5 2_755 .
C15 C3 C4 120.1 . .
C46 C3 C47 90.4(15) 2_755 2_755
C45 C3 C47 122.9(4) 2_755 2_755
C15 C3 C47 126.0(2) . 2_755
C4 C3 C47 103.4(2) . 2_755
C46 C3 C2 96.4(14) 2_755 .
C45 C3 C2 117.08(19) 2_755 .
C15 C3 C2 120.0 . .
C4 C3 C2 107.8 . .
C47 C3 C2 6.0(3) 2_755 .
C46 C3 C58 39.9(5) 2_755 2_755
C45 C3 C58 121.7(3) 2_755 2_755
C15 C3 C58 114.7(3) . 2_755
C4 C3 C58 6.9(3) . 2_755
C47 C3 C58 110.3(5) 2_755 2_755
C2 C3 C58 114.7(3) . 2_755
C58 C4 C46 117(2) 2_755 2_755
C58 C4 C18 35.5(14) 2_755 .
C46 C4 C18 125.1(3) 2_755 .
C58 C4 C59 107(2) 2_755 2_755
C46 C4 C59 135.4(5) 2_755 2_755
C18 C4 C59 92.17(12) . 2_755
C58 C4 C3 116(2) 2_755 .
C46 C4 C3 7.0(3) 2_755 .
C18 C4 C3 119.9 . .
C59 C4 C3 136.04(16) 2_755 .
C58 C4 C5 136(2) 2_755 .
C46 C4 C5 106.3(3) 2_755 .
C18 C4 C5 120.0 . .
C59 C4 C5 29.60(12) 2_755 .
C3 C4 C5 107.9 . .
C58 C4 C57 32.4(14) 2_755 2_755
C46 C4 C57 115.1(6) 2_755 2_755
C18 C4 C57 10.8(3) . 2_755
C59 C4 C57 102.9(2) 2_755 2_755
C3 C4 C57 110.3(3) . 2_755
C5 C4 C57 130.4(3) . 2_755
C59 C5 C49 117.4(9) 2_755 2_755
C59 C5 C6 54.5(7) 2_755 .
C49 C5 C6 62.92(18) 2_755 .
C59 C5 C1 164.7(4) 2_755 .
C49 C5 C1 59.76(19) 2_755 .
C6 C5 C1 119.9 . .
C59 C5 C4 69.6(7) 2_755 .
C49 C5 C4 159.7(4) 2_755 .
C6 C5 C4 120.0 . .
C1 C5 C4 108.1 . .
C59 C5 C58 64.8(6) 2_755 2_755
C49 C5 C58 162.7(6) 2_755 2_755
C6 C5 C58 116.09(9) . 2_755
C1 C5 C58 113.15(12) . 2_755
C4 C5 C58 5.04(13) . 2_755
C59 C5 C48 162.6(6) 2_755 2_755
C49 C5 C48 57.87(17) 2_755 2_755
C6 C5 C48 117.5(3) . 2_755
C1 C5 C48 2.7(2) . 2_755
C4 C5 C48 109.3(2) . 2_755
C58 C5 C48 114.4(3) 2_755 2_755
C59 C6 C49 70.8(3) 2_755 2_755
C59 C6 C5 32.91(11) 2_755 .
C49 C6 C5 37.9(4) 2_755 .
C59 C6 C60 70.4(5) 2_755 2_755
C49 C6 C60 137.9(7) 2_755 2_755
C5 C6 C60 101.9(3) . 2_755
C59 C6 C7 150.38(16) 2_755 .
C49 C6 C7 83.6(4) 2_755 .
C5 C6 C7 119.9 . .
C60 C6 C7 126.8(3) 2_755 .
C59 C6 C20 89.68(16) 2_755 .
C49 C6 C20 152.1(3) 2_755 .
C5 C6 C20 120.0 . .
C60 C6 C20 19.5(3) 2_755 .
C7 C6 C20 107.9 . .
C59 C6 C50 128.89(16) 2_755 2_755
C49 C6 C50 60.4(2) 2_755 2_755
C5 C6 C50 96.96(19) . 2_755
C60 C6 C50 144.6(5) 2_755 2_755
C7 C6 C50 23.27(19) . 2_755
C20 C6 C50 128.13(19) . 2_755
C59 C6 C52 121.5(5) 2_755 2_755
C49 C6 C52 149.8(5) 2_755 2_755
C5 C6 C52 146.3(3) . 2_755
C60 C6 C52 52.80(10) 2_755 2_755
C7 C6 C52 74.9(3) . 2_755
C20 C6 C52 33.3(3) . 2_755
C50 C6 C52 96.5(4) 2_755 2_755
C59 C6 C51 155.7(5) 2_755 2_755
C49 C6 C51 108.0(4) 2_755 2_755
C5 C6 C51 139.93(10) . 2_755
C60 C6 C51 100.6(3) 2_755 2_755
C7 C6 C51 26.46(10) . 2_755
C20 C6 C51 81.53(10) . 2_755
C50 C6 C51 48.6(2) 2_755 2_755
C52 C6 C51 48.5(2) 2_755 2_755
C50 C7 C51 154.1(10) 2_755 2_755
C50 C7 C8 31.5(8) 2_755 .
C51 C7 C8 128.0(5) 2_755 .
C50 C7 C6 90.2(8) 2_755 .
C51 C7 C6 100.0(6) 2_755 .
C8 C7 C6 120.1 . .
C50 C7 C22 147.8(6) 2_755 .
C51 C7 C22 8.4(6) 2_755 .
C8 C7 C22 120.0 . .
C6 C7 C22 107.8 . .
C50 C7 C49 47.0(7) 2_755 2_755
C51 C7 C49 138.5(7) 2_755 2_755
C8 C7 C49 77.51(14) . 2_755
C6 C7 C49 43.28(14) . 2_755
C22 C7 C49 144.08(18) . 2_755
C50 C7 C52 141.9(9) 2_755 2_755
C51 C7 C52 41.8(4) 2_755 2_755
C8 C7 C52 151.71(19) . 2_755
C6 C7 C52 58.2(3) . 2_755
C22 C7 C52 49.8(3) . 2_755
C49 C7 C52 99.2(4) 2_755 2_755
C50 C7 C32 34.1(5) 2_755 2_755
C51 C7 C32 123.1(7) 2_755 2_755
C8 C7 C32 7.34(16) . 2_755
C6 C7 C32 119.2(2) . 2_755
C22 C7 C32 115.4(2) . 2_755
C49 C7 C32 78.03(12) 2_755 2_755
C52 C7 C32 144.4(3) 2_755 2_755
C32 C8 C50 153.0(10) 2_755 2_755
C32 C8 C7 155.7(4) 2_755 .
C50 C8 C7 20.8(4) 2_755 .
C32 C8 C9 60.8(7) 2_755 .
C50 C8 C9 100.5(4) 2_755 .
C7 C8 C9 120.1 . .
C32 C8 C25 48.2(7) 2_755 .
C50 C8 C25 138.6(4) 2_755 .
C7 C8 C25 119.7 . .
C9 C8 C25 108.1 . .
C32 C8 C33 46.4(6) 2_755 2_755
C50 C8 C33 136.4(4) 2_755 2_755
C7 C8 C33 118.8 . 2_755
C9 C8 C33 104.85(12) . 2_755
C25 C8 C33 6.27(19) . 2_755
C32 C8 C31 43.5(5) 2_755 2_755
C50 C8 C31 115.5(6) 2_755 2_755
C7 C8 C31 133.3(2) . 2_755
C9 C8 C31 17.5(3) . 2_755
C25 C8 C31 90.6(3) . 2_755
C33 C8 C31 87.4(2) 2_755 2_755
C32 C8 C51 141.2(7) 2_755 2_755
C50 C8 C51 38.38(17) 2_755 2_755
C7 C8 C51 18.5(2) . 2_755
C9 C8 C51 132.1(3) . 2_755
C25 C8 C51 101.2(2) . 2_755
C33 C8 C51 100.3(3) 2_755 2_755
C31 C8 C51 140.2(4) 2_755 2_755
C32 C8 C49 118.1(8) 2_755 2_755
C50 C8 C49 40.2(4) 2_755 2_755
C7 C8 C49 60.34(6) . 2_755
C9 C8 C49 60.31(8) . 2_755
C25 C8 C49 150.93(17) . 2_755
C33 C8 C49 144.7(3) 2_755 2_755
C31 C8 C49 75.9(3) 2_755 2_755
C51 C8 C49 75.6(2) 2_755 2_755
C31 C9 C48 99.5(8) 2_755 2_755
C31 C9 C32 96.2(9) 2_755 2_755
C48 C9 C32 150.47(19) 2_755 2_755
C31 C9 C1 109.4(7) 2_755 .
C48 C9 C1 10.91(10) 2_755 .
C32 C9 C1 141.08(17) 2_755 .
C31 C9 C8 121.1(7) 2_755 .
C48 C9 C8 130.75(6) 2_755 .
C32 C9 C8 25.2(2) 2_755 .
C1 C9 C8 120.0 . .
C31 C9 C10 13.1(7) 2_755 .
C48 C9 C10 110.8(2) 2_755 .
C32 C9 C10 83.2(2) 2_755 .
C1 C9 C10 120.1 . .
C8 C9 C10 108.1 . .
C31 C9 C49 147.9(8) 2_755 2_755
C48 C9 C49 55.0(2) 2_755 2_755
C32 C9 C49 100.28(9) 2_755 2_755
C1 C9 C49 44.1(2) . 2_755
C8 C9 C49 76.5(2) . 2_755
C10 C9 C49 151.6(2) . 2_755
C31 C9 C50 144.6(8) 2_755 2_755
C48 C9 C50 101.4(3) 2_755 2_755
C32 C9 C50 53.81(12) 2_755 2_755
C1 C9 C50 90.6(3) . 2_755
C8 C9 C50 29.6(3) . 2_755
C10 C9 C50 132.5(2) . 2_755
C49 C9 C50 46.95(6) 2_755 2_755
C31 C9 C30 9.5(3) 2_755 2_755
C48 C9 C30 96.2(3) 2_755 2_755
C32 C9 C30 95.2(4) 2_755 2_755
C1 C9 C30 105.3(2) . 2_755
C8 C9 C30 119.1(2) . 2_755
C10 C9 C30 14.8(2) . 2_755
C49 C9 C30 139.9(4) 2_755 2_755
C50 C9 C30 138.5(3) 2_755 2_755
C30 C10 C31 125.8(11) 2_755 2_755
C30 C10 C11 14.2(7) 2_755 .
C31 C10 C11 111.6(5) 2_755 .
C30 C10 C26 108.2(7) 2_755 .
C31 C10 C26 118.1(4) 2_755 .
C11 C10 C26 120.3 . .
C30 C10 C9 133.8(6) 2_755 .
C31 C10 C9 10.1(4) 2_755 .
C11 C10 C9 119.8 . .
C26 C10 C9 108.1 . .
C30 C10 C13 59.5(6) 2_755 2_755
C31 C10 C13 153.7(3) 2_755 2_755
C11 C10 C13 72.1(2) . 2_755
C26 C10 C13 48.7(2) . 2_755
C9 C10 C13 146.7 . 2_755
C30 C10 C32 154.9(4) 2_755 2_755
C31 C10 C32 53.3(2) 2_755 2_755
C11 C10 C32 149.35(17) . 2_755
C26 C10 C32 64.9(3) . 2_755
C9 C10 C32 43.3(3) . 2_755
C13 C10 C32 109.7(3) 2_755 2_755
C29 C11 C30 167.8(2) 2_755 2_755
C29 C11 C10 158.3(4) 2_755 .
C30 C11 C10 13.8(6) 2_755 .
C29 C11 C12 40.6(6) 2_755 .
C30 C11 C12 133.7(5) 2_755 .
C10 C11 C12 120.0 . .
C29 C11 C29 70.6(7) 2_755 .
C30 C11 C29 108.5(6) 2_755 .
C10 C11 C29 120.2 . .
C12 C11 C29 107.8 . .
C29 C11 C11 49.9(5) 2_755 2_755
C30 C11 C11 127.6(8) 2_755 2_755
C10 C11 C11 137.4(2) . 2_755
C12 C11 C11 86.8(3) . 2_755
C29 C11 C11 21.1(3) . 2_755
C29 C11 C13 128.7(8) 2_755 2_755
C30 C11 C13 48.7(5) 2_755 2_755
C10 C11 C13 60.8(2) . 2_755
C12 C11 C13 150.13(12) . 2_755
C29 C11 C13 59.7(2) . 2_755
C11 C11 C13 79.3(3) 2_755 2_755
C29 C11 C28 38.9(5) 2_755 2_755
C30 C11 C28 134.9(6) 2_755 2_755
C10 C11 C28 121.35(18) . 2_755
C12 C11 C28 2.4(2) . 2_755
C29 C11 C28 105.5(2) . 2_755
C11 C11 C28 84.6(3) 2_755 2_755
C13 C11 C28 148.31(19) 2_755 2_755
C29 C11 C31 135.5(7) 2_755 2_755
C30 C11 C31 38.2(4) 2_755 2_755
C10 C11 C31 24.4(3) . 2_755
C12 C11 C31 95.8(3) . 2_755
C29 C11 C31 138.6(2) . 2_755
C11 C11 C31 147.74(18) 2_755 2_755
C13 C11 C31 82.9(2) 2_755 2_755
C28 C11 C31 97.2(3) 2_755 2_755
C28 C12 C29 145.5(12) 2_755 2_755
C28 C12 C2 66.2(8) 2_755 .
C29 C12 C2 145.2(3) 2_755 .
C28 C12 C13 62.1(10) 2_755 .
C29 C12 C13 84.1(4) 2_755 .
C2 C12 C13 120.0 . .
C28 C12 C11 169.5(9) 2_755 .
C29 C12 C11 26.1(4) 2_755 .
C2 C12 C11 120.1 . .
C13 C12 C11 108.0 . .
C28 C12 C47 67.6(7) 2_755 2_755
C29 C12 C47 144.4(6) 2_755 2_755
C2 C12 C47 2.1(2) . 2_755
C13 C12 C47 122.0(3) . 2_755
C11 C12 C47 119.0(3) . 2_755
C28 C12 C27 29.7(7) 2_755 2_755
C29 C12 C27 118.4(5) 2_755 2_755
C2 C12 C27 86.4(2) . 2_755
C13 C12 C27 34.8(2) . 2_755
C11 C12 C27 139.7(3) . 2_755
C47 C12 C27 88.3(3) 2_755 2_755
C28 C12 C30 166.8(4) 2_755 2_755
C29 C12 C30 41.0(3) 2_755 2_755
C2 C12 C30 104.74(15) . 2_755
C13 C12 C30 119.31(19) . 2_755
C11 C12 C30 15.33(15) . 2_755
C47 C12 C30 103.7(3) 2_755 2_755
C27 C12 C30 145.7(3) 2_755 2_755
C27 C13 C28 77.6(5) 2_755 2_755
C27 C13 C26 72.3(3) 2_755 2_755
C28 C13 C26 147.3(4) 2_755 2_755
C27 C13 C14 31.2(4) 2_755 .
C28 C13 C14 106.1(3) 2_755 .
C26 C13 C14 41.9(3) 2_755 .
C27 C13 C12 93.6(4) 2_755 .
C28 C13 C12 16.7(4) 2_755 .
C26 C13 C12 157.70(15) 2_755 .
C14 C13 C12 120.3 . .
C27 C13 C30 150.7(3) 2_755 .
C28 C13 C30 124.7(4) 2_755 .
C26 C13 C30 80.7(4) 2_755 .
C14 C13 C30 119.8 . .
C12 C13 C30 108.1 . .
C27 C13 C29 130.3(5) 2_755 2_755
C28 C13 C29 53.9(2) 2_755 2_755
C26 C13 C29 148.6(6) 2_755 2_755
C14 C13 C29 150.27(11) . 2_755
C12 C13 C29 37.3(3) . 2_755
C30 C13 C29 71.3(3) . 2_755
C27 C13 C10 126.9(4) 2_755 2_755
C28 C13 C10 147.1(6) 2_755 2_755
C26 C13 C10 55.7(3) 2_755 2_755
C14 C13 C10 95.65(19) . 2_755
C12 C13 C10 131.2(3) . 2_755
C30 C13 C10 25.1(2) . 2_755
C29 C13 C10 95.8(4) 2_755 2_755
C27 C13 C11 162.3(3) 2_755 2_755
C28 C13 C11 102.5(4) 2_755 2_755
C26 C13 C11 102.4(5) 2_755 2_755
C14 C13 C11 138.00(13) . 2_755
C12 C13 C11 85.8(2) . 2_755
C30 C13 C11 22.4(2) . 2_755
C29 C13 C11 49.0(2) 2_755 2_755
C10 C13 C11 47.1(2) 2_755 2_755
C27 C14 C26 108.1(5) 2_755 2_755
C27 C14 C13 46.5(6) 2_755 .
C26 C14 C13 63.3(3) 2_755 .
C27 C14 C33 165.4(6) 2_755 .
C26 C14 C33 61.2(2) 2_755 .
C13 C14 C33 120.0 . .
C27 C14 C15 80.2(4) 2_755 .
C26 C14 C15 164.0(3) 2_755 .
C13 C14 C15 120.2 . .
C33 C14 C15 107.8 . .
C27 C14 C45 71.6(6) 2_755 2_755
C26 C14 C45 170.1(6) 2_755 2_755
C13 C14 C45 113.6(2) . 2_755
C33 C14 C45 117.00(17) . 2_755
C15 C14 C45 9.35(15) . 2_755
C27 C14 C25 161.5(8) 2_755 2_755
C26 C14 C25 55.7(3) 2_755 2_755
C13 C14 C25 115.3(2) . 2_755
C33 C14 C25 5.57(17) . 2_755
C15 C14 C25 113.33(15) . 2_755
C45 C14 C25 122.55(10) 2_755 2_755
C45 C15 C44 151.1(17) 2_755 2_755
C45 C15 C3 49.2(16) 2_755 .
C44 C15 C3 129.7(4) 2_755 .
C45 C15 C16 152.9(13) 2_755 .
C44 C15 C16 11.3(3) 2_755 .
C3 C15 C16 120.1 . .
C45 C15 C14 97.3(13) 2_755 .
C44 C15 C14 103.6(4) 2_755 .
C3 C15 C14 119.7 . .
C16 C15 C14 108.1 . .
C45 C15 C27 70.5(11) 2_755 2_755
C44 C15 C27 132.5(6) 2_755 2_755
C3 C15 C27 93.0(3) . 2_755
C16 C15 C27 136.1(3) . 2_755
C14 C15 C27 29.0(3) . 2_755
C45 C15 C46 51.0(15) 2_755 2_755
C44 C15 C46 125.3(4) 2_755 2_755
C3 C15 C46 5.27(16) . 2_755
C16 C15 C46 116.2 . 2_755
C14 C15 C46 125.02(16) . 2_755
C27 C15 C46 98.1(3) 2_755 2_755
C44 C16 C43 148.2(16) 2_755 2_755
C44 C16 C17 149.3(14) 2_755 .
C43 C16 C17 9.6(4) 2_755 .
C44 C16 C15 39.5(12) 2_755 .
C43 C16 C15 125.9(4) 2_755 .
C17 C16 C15 120.0 . .
C44 C16 C34 90.6(14) 2_755 .
C43 C16 C34 119.8(4) 2_755 .
C17 C16 C34 120.1 . .
C15 C16 C34 108.1 . .
C44 C16 C24 80.8(13) 2_755 2_755
C43 C16 C24 129.0(5) 2_755 2_755
C17 C16 C24 129.89(12) . 2_755
C15 C16 C24 101.05(7) . 2_755
C34 C16 C24 9.90(16) . 2_755
C44 C16 C45 39.7(10) 2_755 2_755
C43 C16 C45 123.3(7) 2_755 2_755
C17 C16 C45 117.8(3) . 2_755
C15 C16 C45 3.9(3) . 2_755
C34 C16 C45 111.7(3) . 2_755
C24 C16 C45 104.5(2) 2_755 2_755
C44 C16 C42 161.7(16) 2_755 2_755
C43 C16 C42 46.18(16) 2_755 2_755
C17 C16 C42 47.6(2) . 2_755
C15 C16 C42 154.5(2) . 2_755
C34 C16 C42 73.6(2) . 2_755
C24 C16 C42 83.0(3) 2_755 2_755
C45 C16 C42 155.6(4) 2_755 2_755
C43 C17 C57 134.1(12) 2_755 2_755
C43 C17 C16 31.3(7) 2_755 .
C57 C17 C16 122.7 2_755 .
C43 C17 C18 136.3(11) 2_755 .
C57 C17 C18 7.8(3) 2_755 .
C16 C17 C18 120.0 . .
C43 C17 C37 115.6(11) 2_755 .
C57 C17 C37 109.9(2) 2_755 .
C16 C17 C37 120.0 . .
C18 C17 C37 108.1 . .
C43 C17 C42 81.8(12) 2_755 2_755
C57 C17 C42 144.0(5) 2_755 2_755
C16 C17 C42 88.24(19) . 2_755
C18 C17 C42 141.1(3) . 2_755
C37 C17 C42 34.3(2) . 2_755
C43 C17 C44 32.0(5) 2_755 2_755
C57 C17 C44 117.4(2) 2_755 2_755
C16 C17 C44 6.2(3) . 2_755
C18 C17 C44 115.2(2) . 2_755
C37 C17 C44 126.1(3) . 2_755
C42 C17 C44 94.3(4) 2_755 2_755
C57 C18 C58 123.6(8) 2_755 2_755
C57 C18 C56 101.7(4) 2_755 2_755
C58 C18 C56 134.5(8) 2_755 2_755
C57 C18 C4 126.1(4) 2_755 .
C58 C18 C4 5.7(3) 2_755 .
C56 C18 C4 131.0(4) 2_755 .
C57 C18 C17 24.1(9) 2_755 .
C58 C18 C17 120.1(4) 2_755 .
C56 C18 C17 98.8(4) 2_755 .
C4 C18 C17 119.9 . .
C57 C18 C19 112.6(5) 2_755 .
C58 C18 C19 123.4(4) 2_755 .
C56 C18 C19 11.1(4) 2_755 .
C4 C18 C19 120.0 . .
C17 C18 C19 108.1 . .
C57 C18 C43 23.7(7) 2_755 2_755
C58 C18 C43 112.8(4) 2_755 2_755
C56 C18 C43 106.9(4) 2_755 2_755
C4 C18 C43 113.1 . 2_755
C17 C18 C43 8.13(13) . 2_755
C19 C18 C43 116.24(13) . 2_755
C57 C18 C59 170.5(5) 2_755 2_755
C58 C18 C59 47.7(3) 2_755 2_755
C56 C18 C59 86.8(5) 2_755 2_755
C4 C18 C59 44.78(12) . 2_755
C17 C18 C59 150.97(14) . 2_755
C19 C18 C59 75.77(14) . 2_755
C43 C18 C59 149.1(2) 2_755 2_755
C56 C19 C60 160.4(10) 2_755 2_755
C56 C19 C20 176.1(12) 2_755 .
C60 C19 C20 20.9(3) 2_755 .
C56 C19 C38 57.6(11) 2_755 .
C60 C19 C38 139.7(3) 2_755 .
C20 C19 C38 119.9 . .
C56 C19 C18 59.9(5) 2_755 .
C60 C19 C18 100.9(3) 2_755 .
C20 C19 C18 120.0 . .
C38 C19 C18 107.9 . .
C56 C19 C55 63.4(9) 2_755 2_755
C60 C19 C55 134.5(7) 2_755 2_755
C20 C19 C55 114.3(4) . 2_755
C38 C19 C55 6.3(3) . 2_755
C18 C19 C55 114.2(3) . 2_755
C56 C19 C57 48.1(6) 2_755 2_755
C60 C19 C57 112.87(15) 2_755 2_755
C20 C19 C57 131.7(2) . 2_755
C38 C19 C57 97.1(3) . 2_755
C18 C19 C57 11.9(2) . 2_755
C55 C19 C57 103.4(5) 2_755 2_755
C60 C20 C52 151.7(7) 2_755 2_755
C60 C20 C19 57.2(8) 2_755 .
C52 C20 C19 142.6(4) 2_755 .
C60 C20 C21 165.8(6) 2_755 .
C52 C20 C21 24.4(3) 2_755 .
C19 C20 C21 119.9 . .
C60 C20 C6 67.3(7) 2_755 .
C52 C20 C6 85.12(17) 2_755 .
C19 C20 C6 120.0 . .
C21 C20 C6 108.1 . .
C60 C20 C56 57.5(8) 2_755 2_755
C52 C20 C56 142.1(5) 2_755 2_755
C19 C20 C56 0.7(2) . 2_755
C21 C20 C56 119.43(19) . 2_755
C6 C20 C56 119.94(9) . 2_755
C60 C20 C59 31.2(4) 2_755 2_755
C52 C20 C59 120.5(3) 2_755 2_755
C19 C20 C59 83.8(3) . 2_755
C21 C20 C59 140.3(2) . 2_755
C6 C20 C59 37.0(3) . 2_755
C56 C20 C59 83.9(3) 2_755 2_755
C60 C20 C53 153.9(10) 2_755 2_755
C52 C20 C53 42.0(2) 2_755 2_755
C19 C20 C53 101.6(2) . 2_755
C21 C20 C53 18.2(3) . 2_755
C6 C20 C53 121.85(17) . 2_755
C56 C20 C53 101.2(3) 2_755 2_755
C59 C20 C53 145.7(2) 2_755 2_755
C52 C21 C53 155.2(13) 2_755 2_755
C52 C21 C40 149.8(7) 2_755 .
C53 C21 C40 6.2(7) 2_755 .
C52 C21 C20 32.4(7) 2_755 .
C53 C21 C20 126.1(7) 2_755 .
C40 C21 C20 120.0 . .
C52 C21 C22 77.4(6) 2_755 .
C53 C21 C22 114.8(6) 2_755 .
C40 C21 C22 120.0 . .
C20 C21 C22 108.1 . .
C52 C21 C51 53.9(4) 2_755 2_755
C53 C21 C51 134.3(7) 2_755 2_755
C40 C21 C51 138.3(2) . 2_755
C20 C21 C51 84.4(3) . 2_755
C22 C21 C51 23.7(3) . 2_755
C52 C21 C36 135.8(5) 2_755 2_755
C53 C21 C36 52.1(5) 2_755 2_755
C40 C21 C36 57.62(19) . 2_755
C20 C21 C36 150.65(16) . 2_755
C22 C21 C36 62.75(17) . 2_755
C51 C21 C36 84.2(3) 2_755 2_755
C52 C21 C60 32.5(5) 2_755 2_755
C53 C21 C60 125.0(9) 2_755 2_755
C40 C21 C60 118.9(2) . 2_755
C20 C21 C60 3.61(14) . 2_755
C22 C21 C60 106.72(16) . 2_755
C51 C21 C60 83.18(17) 2_755 2_755
C36 C21 C60 147.0(3) 2_755 2_755
C52 C21 C54 124.9(9) 2_755 2_755
C53 C21 C54 32.6(5) 2_755 2_755
C40 C21 C54 26.4(2) . 2_755
C20 C21 C54 93.8(2) . 2_755
C22 C21 C54 139.43(19) . 2_755
C51 C21 C54 146.7(3) 2_755 2_755
C36 C21 C54 81.4(3) 2_755 2_755
C60 C21 C54 92.9(4) 2_755 2_755
C51 C22 C35 123.0(3) 2_755 2_755
C51 C22 C23 129.0(4) 2_755 .
C35 C22 C23 5.96(14) 2_755 .
C51 C22 C21 99.1(6) 2_755 .
C35 C22 C21 123.8(3) 2_755 .
C23 C22 C21 120.0 . .
C51 C22 C52 71.2(7) 2_755 2_755
C35 C22 C52 145.3(6) 2_755 2_755
C23 C22 C52 143.6(2) . 2_755
C21 C22 C52 28.10(16) . 2_755
C51 C22 C7 9.6(5) 2_755 .
C35 C22 C7 113.87(13) 2_755 .
C23 C22 C7 119.8 . .
C21 C22 C7 108.0 . .
C52 C22 C7 80.42(14) 2_755 .
C51 C22 C36 151.0(8) 2_755 2_755
C35 C22 C36 57.4(3) 2_755 2_755
C23 C22 C36 52.7(2) . 2_755
C21 C22 C36 67.7(2) . 2_755
C52 C22 C36 94.3(3) 2_755 2_755
C7 C22 C36 151.0(2) . 2_755
C51 C22 C53 117.4(8) 2_755 2_755
C35 C22 C53 102.5(4) 2_755 2_755
C23 C22 C53 98.5(2) . 2_755
C21 C22 C53 21.6(2) . 2_755
C52 C22 C53 48.64(19) 2_755 2_755
C7 C22 C53 125.3(2) . 2_755
C36 C22 C53 46.17(14) 2_755 2_755
C51 C22 C50 18.0(3) 2_755 2_755
C35 C22 C50 105.06(9) 2_755 2_755
C23 C22 C50 111.01(19) . 2_755
C21 C22 C50 112.7(2) . 2_755
C52 C22 C50 86.0(3) 2_755 2_755
C7 C22 C50 9.38(17) . 2_755
C36 C22 C50 143.8(3) 2_755 2_755
C53 C22 C50 127.5(4) 2_755 2_755
C35 C23 C34 107.2(3) 2_755 2_755
C35 C23 C22 12.43(9) 2_755 .
C34 C23 C22 119.6(4) 2_755 .
C35 C23 C36 84.3(6) 2_755 2_755
C34 C23 C36 141.7(6) 2_755 2_755
C22 C23 C36 74.7(3) . 2_755
C35 C23 C24 107.65(7) 2_755 .
C34 C23 C24 4.4(3) 2_755 .
C22 C23 C24 120.0 . .
C36 C23 C24 145.8(3) 2_755 .
C35 C23 C42 127.8(7) 2_755 .
C34 C23 C42 105.5(3) 2_755 .
C22 C23 C42 120.0 . .
C36 C23 C42 46.0(3) 2_755 .
C24 C23 C42 108.0 . .
C35 C23 C51 4.06(14) 2_755 2_755
C34 C23 C51 103.2(3) 2_755 2_755
C22 C23 C51 16.4 . 2_755
C36 C23 C51 88.0(4) 2_755 2_755
C24 C23 C51 103.6 . 2_755
C42 C23 C51 130.74(18) . 2_755
C34 C24 C33 122.0(17) 2_755 2_755
C34 C24 C25 116.6(16) 2_755 .
C33 C24 C25 13.4(3) 2_755 .
C34 C24 C23 21.2(13) 2_755 .
C33 C24 C23 130.3(3) 2_755 .
C25 C24 C23 120.3 . .
C34 C24 C44 95.8(17) 2_755 .
C33 C24 C44 106.4(3) 2_755 .
C25 C24 C44 119.8 . .
C23 C24 C44 108.1 . .
C34 C24 C16 82.0(17) 2_755 2_755
C33 C24 C16 116.1(4) 2_755 2_755
C25 C24 C16 129.19(14) . 2_755
C23 C24 C16 94.14(8) . 2_755
C44 C24 C16 14.05(11) . 2_755
C34 C24 C35 24.9(15) 2_755 2_755
C33 C24 C35 114.8(5) 2_755 2_755
C25 C24 C35 104.7(2) . 2_755
C23 C24 C35 15.6(2) . 2_755
C44 C24 C35 119.9(2) . 2_755
C16 C24 C35 105.9(2) 2_755 2_755
C33 C25 C32 133.2(12) 2_755 2_755
C33 C25 C24 61.7(5) 2_755 .
C32 C25 C24 139.96(11) 2_755 .
C33 C25 C26 58.3(5) 2_755 .
C32 C25 C26 85.05(17) 2_755 .
C24 C25 C26 120.0 . .
C33 C25 C8 145.7(11) 2_755 .
C32 C25 C8 23.11(13) 2_755 .
C24 C25 C8 120.2 . .
C26 C25 C8 107.8 . .
C33 C25 C34 65.8(5) 2_755 2_755
C32 C25 C34 131.6(4) 2_755 2_755
C24 C25 C34 8.4(2) . 2_755
C26 C25 C34 123.2(2) . 2_755
C8 C25 C34 112.4(3) . 2_755
C33 C25 C14 24.3(3) 2_755 2_755
C32 C25 C14 115.3(3) 2_755 2_755
C24 C25 C14 86.02(15) . 2_755
C26 C25 C14 34.17(16) . 2_755
C8 C25 C14 135.2(2) . 2_755
C34 C25 C14 90.0(4) 2_755 2_755
C14 C26 C33 77.2(2) 2_755 2_755
C14 C26 C13 74.8(4) 2_755 2_755
C33 C26 C13 143.4(4) 2_755 2_755
C14 C26 C27 30.5(3) 2_755 .
C33 C26 C27 107.2(3) 2_755 .
C13 C26 C27 45.3(3) 2_755 .
C14 C26 C10 144.2(4) 2_755 .
C33 C26 C10 118.3(4) 2_755 .
C13 C26 C10 75.6(4) 2_755 .
C27 C26 C10 120.0 . .
C14 C26 C25 90.1(2) 2_755 .
C33 C26 C25 12.9(3) 2_755 .
C13 C26 C25 152.75(14) 2_755 .
C27 C26 C25 120.1 . .
C10 C26 C25 108.0 . .
C14 C26 C32 125.50(7) 2_755 2_755
C33 C26 C32 52.01(19) 2_755 2_755
C13 C26 C32 135.7(5) 2_755 2_755
C27 C26 C32 148.55(11) . 2_755
C10 C26 C32 67.5(2) . 2_755
C25 C26 C32 40.6(2) . 2_755
C14 C26 C30 124.5(5) 2_755 2_755
C33 C26 C30 134.7(5) 2_755 2_755
C13 C26 C30 53.3(2) 2_755 2_755
C27 C26 C30 97.9(2) . 2_755
C10 C26 C30 22.3(2) . 2_755
C25 C26 C30 126.90(19) . 2_755
C32 C26 C30 87.8(4) 2_755 2_755
C14 C26 C31 148.4(4) 2_755 2_755
C33 C26 C31 96.5(4) 2_755 2_755
C13 C26 C31 95.1(4) 2_755 2_755
C27 C26 C31 136.23(18) . 2_755
C10 C26 C31 22.01(10) . 2_755
C25 C26 C31 85.96(10) . 2_755
C32 C26 C31 45.56(19) 2_755 2_755
C30 C26 C31 42.8(2) 2_755 2_755
C14 C27 C13 102.3(8) 2_755 2_755
C14 C27 C26 41.4(5) 2_755 .
C13 C27 C26 62.4(4) 2_755 .
C14 C27 C45 79.3(4) 2_755 .
C13 C27 C45 154.2(3) 2_755 .
C26 C27 C45 120.0 . .
C14 C27 C28 150.3(5) 2_755 .
C13 C27 C28 58.6(4) 2_755 .
C26 C27 C28 119.8 . .
C45 C27 C28 108.0 . .
C14 C27 C15 70.8(2) 2_755 2_755
C13 C27 C15 150.3(5) 2_755 2_755
C26 C27 C15 111.1(3) . 2_755
C45 C27 C15 9.2(2) . 2_755
C28 C27 C15 113.5(3) . 2_755
C14 C27 C12 143.0(8) 2_755 2_755
C13 C27 C12 51.5(3) 2_755 2_755
C26 C27 C12 111.9(2) . 2_755
C45 C27 C12 112.89(16) . 2_755
C28 C27 C12 8.1(2) . 2_755
C15 C27 C12 117.3(4) 2_755 2_755
C12 C28 C2 96.5(9) 2_755 2_755
C12 C28 C13 101.2(11) 2_755 2_755
C2 C28 C13 143.9(2) 2_755 2_755
C12 C28 C29 24.6(9) 2_755 .
C2 C28 C29 119.5(4) 2_755 .
C13 C28 C29 77.2(3) 2_755 .
C12 C28 C47 96.8(8) 2_755 .
C2 C28 C47 1.7(2) 2_755 .
C13 C28 C47 145.23(9) 2_755 .
C29 C28 C47 120.1 . .
C12 C28 C27 142.2(9) 2_755 .
C2 C28 C27 107.3(3) 2_755 .
C13 C28 C27 43.7(3) 2_755 .
C29 C28 C27 120.0 . .
C47 C28 C27 107.8 . .
C12 C28 C11 8.1(7) 2_755 2_755
C2 C28 C11 101.5(4) 2_755 2_755
C13 C28 C11 93.6(4) 2_755 2_755
C29 C28 C11 18.16(18) . 2_755
C47 C28 C11 102.03(17) . 2_755
C27 C28 C11 134.0(2) . 2_755
C11 C29 C12 113.3(7) 2_755 2_755
C11 C29 C28 123.0(6) 2_755 .
C12 C29 C28 9.9(4) 2_755 .
C11 C29 C29 81.6(8) 2_755 2_755
C12 C29 C29 152.1(4) 2_755 2_755
C28 C29 C29 144.9(2) . 2_755
C11 C29 C30 6.31(6) 2_755 .
C12 C29 C30 110.8(4) 2_755 .
C28 C29 C30 120.1 . .
C29 C29 C30 81.4(3) 2_755 .
C11 C29 C11 109.0(7) 2_755 .
C12 C29 C11 128.9(4) 2_755 .
C28 C29 C11 119.7 . .
C29 C29 C11 27.8(3) 2_755 .
C30 C29 C11 108.1 . .
C11 C29 C13 157.8 2_755 2_755
C12 C29 C13 58.6(3) 2_755 2_755
C28 C29 C13 48.9(3) . 2_755
C29 C29 C13 98.4(4) 2_755 2_755
C30 C29 C13 151.45(8) . 2_755
C11 C29 C13 71.3(3) . 2_755
C11 C29 C30 129.3(8) 2_755 2_755
C12 C29 C30 106.8(5) 2_755 2_755
C28 C29 C30 97.5(3) . 2_755
C29 C29 C30 49.9(2) 2_755 2_755
C30 C29 C30 127.1(3) . 2_755
C11 C29 C30 22.4(3) . 2_755
C13 C29 C30 48.85(17) 2_755 2_755
C10 C30 C11 152.0(13) 2_755 2_755
C10 C30 C31 29.4(7) 2_755 .
C11 C30 C31 122.6(6) 2_755 .
C10 C30 C29 149.2(7) 2_755 .
C11 C30 C29 5.88(18) 2_755 .
C31 C30 C29 120.0 . .
C10 C30 C13 95.4(7) 2_755 .
C11 C30 C13 108.9(6) 2_755 .
C31 C30 C13 120.1 . .
C29 C30 C13 108.1 . .
C10 C30 C26 49.5(5) 2_755 2_755
C11 C30 C26 151.9(7) 2_755 2_755
C31 C30 C26 75.6(2) . 2_755
C29 C30 C26 148.5(2) . 2_755
C13 C30 C26 46.0(2) . 2_755
C10 C30 C29 152.1(7) 2_755 2_755
C11 C30 C29 49.1(4) 2_755 2_755
C31 C30 C29 153.68(11) . 2_755
C29 C30 C29 48.7(3) . 2_755
C13 C30 C29 59.8(3) . 2_755
C26 C30 C29 104.6(4) 2_755 2_755
C10 C30 C12 121.2(8) 2_755 2_755
C11 C30 C12 31.0(5) 2_755 2_755
C31 C30 C12 91.88(16) . 2_755
C29 C30 C12 28.14(17) . 2_755
C13 C30 C12 130.28(19) . 2_755
C26 C30 C12 149.58(10) 2_755 2_755
C29 C30 C12 74.7(3) 2_755 2_755
C10 C30 C9 31.3(5) 2_755 2_755
C11 C30 C9 120.9(8) 2_755 2_755
C31 C30 C9 4.41(11) . 2_755
C29 C30 C9 117.9(2) . 2_755
C13 C30 C9 119.0(2) . 2_755
C26 C30 C9 75.47(16) 2_755 2_755
C29 C30 C9 149.3(2) 2_755 2_755
C12 C30 C9 90.0(3) 2_755 2_755
C9 C31 C10 156.8(12) 2_755 2_755
C9 C31 C30 166.1(4) 2_755 .
C10 C31 C30 24.8(5) 2_755 .
C9 C31 C48 54.4(8) 2_755 .
C10 C31 C48 144.6(5) 2_755 .
C30 C31 C48 120.0 . .
C9 C31 C32 57.6(8) 2_755 .
C10 C31 C32 99.2(5) 2_755 .
C30 C31 C32 120.0 . .
C48 C31 C32 108.1 . .
C9 C31 C1 49.7(7) 2_755 2_755
C10 C31 C1 147.6(6) 2_755 2_755
C30 C31 C1 123.55(18) . 2_755
C48 C31 C1 5.92(15) . 2_755
C32 C31 C1 102.32(16) . 2_755
C9 C31 C8 41.3(5) 2_755 2_755
C10 C31 C8 115.5(7) 2_755 2_755
C30 C31 C8 134.6(3) . 2_755
C48 C31 C8 91.8(3) . 2_755
C32 C31 C8 16.6(3) . 2_755
C1 C31 C8 86.2(3) 2_755 2_755
C9 C31 C11 152.6(9) 2_755 2_755
C10 C31 C11 44.0(3) 2_755 2_755
C30 C31 C11 19.2(3) . 2_755
C48 C31 C11 100.9(3) . 2_755
C32 C31 C11 134.8(2) . 2_755
C1 C31 C11 104.7(4) 2_755 2_755
C8 C31 C11 146.0(4) 2_755 2_755
C9 C31 C26 117.0(7) 2_755 2_755
C10 C31 C26 39.9(4) 2_755 2_755
C30 C31 C26 61.59(14) . 2_755
C48 C31 C26 153.87(9) . 2_755
C32 C31 C26 59.46(12) . 2_755
C1 C31 C26 149.24(15) 2_755 2_755
C8 C31 C26 75.7(3) 2_755 2_755
C11 C31 C26 79.4(3) 2_755 2_755
C8 C32 C25 108.7(7) 2_755 2_755
C8 C32 C9 94.0(9) 2_755 2_755
C25 C32 C9 154.4(5) 2_755 2_755
C8 C32 C33 115.5(7) 2_755 .
C25 C32 C33 10.1(3) 2_755 .
C9 C32 C33 144.6(3) 2_755 .
C8 C32 C31 119.9(8) 2_755 .
C25 C32 C31 129.0(2) 2_755 .
C9 C32 C31 26.1(2) 2_755 .
C33 C32 C31 120.0 . .
C8 C32 C50 16.3(6) 2_755 .
C25 C32 C50 115.52(11) 2_755 .
C9 C32 C50 83.6(2) 2_755 .
C33 C32 C50 119.8 . .
C31 C32 C50 108.0 . .
C8 C32 C26 160.8(8) 2_755 2_755
C25 C32 C26 54.4(3) 2_755 2_755
C9 C32 C26 101.1(2) 2_755 2_755
C33 C32 C26 46.51(19) . 2_755
C31 C32 C26 75.0(2) . 2_755
C50 C32 C26 155.31(14) . 2_755
C8 C32 C10 146.6(10) 2_755 2_755
C25 C32 C10 101.8(4) 2_755 2_755
C9 C32 C10 53.58(17) 2_755 2_755
C33 C32 C10 93.3(3) . 2_755
C31 C32 C10 27.4(3) . 2_755
C50 C32 C10 132.7(3) . 2_755
C26 C32 C10 47.56(13) 2_755 2_755
C8 C32 C7 17.0(3) 2_755 2_755
C25 C32 C7 101.90(14) 2_755 2_755
C9 C32 C7 96.5(4) 2_755 2_755
C33 C32 C7 106.3(2) . 2_755
C31 C32 C7 119.9(2) . 2_755
C50 C32 C7 13.6(2) . 2_755
C26 C32 C7 146.3(3) 2_755 2_755
C10 C32 C7 142.0(4) 2_755 2_755
C25 C33 C24 104.8(4) 2_755 2_755
C25 C33 C26 108.7(8) 2_755 2_755
C24 C33 C26 146.3(7) 2_755 2_755
C25 C33 C32 36.6(11) 2_755 .
C24 C33 C32 127.0(3) 2_755 .
C26 C33 C32 81.5(4) 2_755 .
C25 C33 C34 101.7(3) 2_755 .
C24 C33 C34 8.6(3) 2_755 .
C26 C33 C34 147.7(3) 2_755 .
C32 C33 C34 120.0 . .
C25 C33 C14 150.1(4) 2_755 .
C24 C33 C14 105.0(4) 2_755 .
C26 C33 C14 41.5(4) 2_755 .
C32 C33 C14 120.0 . .
C34 C33 C14 108.0 . .
C25 C33 C8 28.0(10) 2_755 2_755
C24 C33 C8 109.1(3) 2_755 2_755
C26 C33 C8 99.5(5) 2_755 2_755
C32 C33 C8 18.18(9) . 2_755
C34 C33 C8 102.6 . 2_755
C14 C33 C8 136.24(17) . 2_755
C24 C34 C23 154.5(18) 2_755 2_755
C24 C34 C35 150.8(19) 2_755 .
C23 C34 C35 18.2(4) 2_755 .
C24 C34 C33 49.4(15) 2_755 .
C23 C34 C33 138.6(4) 2_755 .
C35 C34 C33 120.3 . .
C24 C34 C16 88.1(19) 2_755 .
C23 C34 C16 105.8(4) 2_755 .
C35 C34 C16 119.8 . .
C33 C34 C16 108.1 . .
C24 C34 C44 74.5(18) 2_755 2_755
C23 C34 C44 119.3(5) 2_755 2_755
C35 C34 C44 133.58(12) . 2_755
C33 C34 C44 96.77(7) . 2_755
C16 C34 C44 13.78(12) . 2_755
C24 C34 C25 55.0(14) 2_755 2_755
C23 C34 C25 127.8(6) 2_755 2_755
C35 C34 C25 109.8(3) . 2_755
C33 C34 C25 12.4(3) . 2_755
C16 C34 C25 120.5(3) . 2_755
C44 C34 C25 109.2(2) 2_755 2_755
C23 C35 C22 161.63(13) 2_755 2_755
C23 C35 C34 54.57(8) 2_755 .
C22 C35 C34 143.79(13) 2_755 .
C23 C35 C36 77.0(5) 2_755 .
C22 C35 C36 88.5(2) 2_755 .
C34 C35 C36 120.0 . .
C23 C35 C51 174.64(19) 2_755 .
C22 C35 C51 23.62(13) 2_755 .
C34 C35 C51 120.2 . .
C36 C35 C51 107.8 . .
C23 C35 C24 56.7(3) 2_755 2_755
C22 C35 C24 141.5(4) 2_755 2_755
C34 C35 C24 4.3(3) . 2_755
C36 C35 C24 124.1(3) . 2_755
C51 C35 C24 118.0(2) . 2_755
C23 C35 C42 40.2(6) 2_755 2_755
C22 C35 C42 127.4(4) 2_755 2_755
C34 C35 C42 82.55(13) . 2_755
C36 C35 C42 39.10(16) . 2_755
C51 C35 C42 143.6(2) . 2_755
C24 C35 C42 86.3(4) 2_755 2_755
C42 C36 C41 75.0(5) 2_755 2_755
C42 C36 C37 38.0(4) 2_755 .
C41 C36 C37 37.6(3) 2_755 .
C42 C36 C23 68.4(3) 2_755 2_755
C41 C36 C23 141.6(6) 2_755 2_755
C37 C36 C23 104.3(3) . 2_755
C42 C36 C53 156.4(4) 2_755 .
C41 C36 C53 85.3(4) 2_755 .
C37 C36 C53 120.0 . .
C23 C36 C53 126.6(3) 2_755 .
C42 C36 C35 86.3(3) 2_755 .
C41 C36 C35 154.6(2) 2_755 .
C37 C36 C35 120.0 . .
C23 C36 C35 18.7(3) 2_755 .
C53 C36 C35 108.0 . .
C42 C36 C40 135.7(7) 2_755 2_755
C41 C36 C40 62.0(3) 2_755 2_755
C37 C36 C40 97.8(3) . 2_755
C23 C36 C40 148.1(5) 2_755 2_755
C53 C36 C40 23.3(3) . 2_755
C35 C36 C40 130.0(2) . 2_755
C42 C36 C22 120.2(3) 2_755 2_755
C41 C36 C22 155.7(6) 2_755 2_755
C37 C36 C22 149.40(14) . 2_755
C23 C36 C22 52.52(18) 2_755 2_755
C53 C36 C22 74.8(2) . 2_755
C35 C36 C22 34.1(2) . 2_755
C40 C36 C22 97.8(4) 2_755 2_755
C42 C36 C21 162.0(3) 2_755 2_755
C41 C36 C21 110.1(5) 2_755 2_755
C37 C36 C21 141.6(3) . 2_755
C23 C36 C21 101.8(4) 2_755 2_755
C53 C36 C21 25.31(18) . 2_755
C35 C36 C21 83.10(15) . 2_755
C40 C36 C21 48.6(2) 2_755 2_755
C22 C36 C21 49.5(2) 2_755 2_755
C41 C37 C42 109.7(9) 2_755 2_755
C41 C37 C36 58.5(5) 2_755 .
C42 C37 C36 52.4(5) 2_755 .
C41 C37 C17 165.6(5) 2_755 .
C42 C37 C17 73.4(4) 2_755 .
C36 C37 C17 120.0 . .
C41 C37 C38 65.8(6) 2_755 .
C42 C37 C38 167.6(4) 2_755 .
C36 C37 C38 119.8 . .
C17 C37 C38 108.0 . .
C41 C37 C55 62.0(5) 2_755 2_755
C42 C37 C55 165.9(7) 2_755 2_755
C36 C37 C55 116.3(2) . 2_755
C17 C37 C55 111.8(2) . 2_755
C38 C37 C55 3.9(2) . 2_755
C41 C37 C43 166.1(5) 2_755 2_755
C42 C37 C43 62.4(2) 2_755 2_755
C36 C37 C43 110.7(3) . 2_755
C17 C37 C43 11.1(3) . 2_755
C38 C37 C43 119.2(3) . 2_755
C55 C37 C43 123.0(5) 2_755 2_755
C55 C38 C56 120(3) 2_755 2_755
C55 C38 C41 107(3) 2_755 2_755
C56 C38 C41 133.0(5) 2_755 2_755
C55 C38 C39 29(2) 2_755 .
C56 C38 C39 131.3(4) 2_755 .
C41 C38 C39 87.5(3) 2_755 .
C55 C38 C19 110(3) 2_755 .
C56 C38 C19 11.2(4) 2_755 .
C41 C38 C19 141.29(16) 2_755 .
C39 C38 C19 120.1 . .
C55 C38 C37 142(3) 2_755 .
C56 C38 C37 98.4(4) 2_755 .
C41 C38 C37 34.9(3) 2_755 .
C39 C38 C37 120.0 . .
C19 C38 C37 107.8 . .
C55 C38 C54 25.6(17) 2_755 2_755
C56 C38 C54 115.6(6) 2_755 2_755
C41 C38 C54 102.7(4) 2_755 2_755
C39 C38 C54 16.0(3) . 2_755
C19 C38 C54 104.4(3) . 2_755
C37 C38 C54 133.3(3) . 2_755
C54 C39 C55 106.9(10) 2_755 2_755
C54 C39 C39 106.5(12) 2_755 2_755
C55 C39 C39 139.9(7) 2_755 2_755
C54 C39 C38 108.6(9) 2_755 .
C55 C39 C38 4.0(3) 2_755 .
C39 C39 C38 136.4(4) 2_755 .
C54 C39 C40 15.5(9) 2_755 .
C55 C39 C40 119.1(4) 2_755 .
C39 C39 C40 91.4(4) 2_755 .
C38 C39 C40 120.1 . .
C54 C39 C54 123.5(9) 2_755 .
C55 C39 C54 123.0(4) 2_755 .
C39 C39 C54 17.7(4) 2_755 .
C38 C39 C54 119.7 . .
C40 C39 C54 108.1 . .
C54 C39 C53 11.92(11) 2_755 2_755
C55 C39 C53 103.9(4) 2_755 2_755
C39 C39 C53 104.1(5) 2_755 2_755
C38 C39 C53 104.9(2) . 2_755
C40 C39 C53 15.2(2) . 2_755
C54 C39 C53 119.7(2) . 2_755
C54 C39 C41 150.8(7) 2_755 2_755
C55 C39 C41 48.8(3) 2_755 2_755
C39 C39 C41 92.2(5) 2_755 2_755
C38 C39 C41 46.0(2) . 2_755
C40 C39 C41 153.42(9) . 2_755
C54 C39 C41 74.7(2) . 2_755
C53 C39 C41 141.85(18) 2_755 2_755
C54 C39 C40 149.6(10) 2_755 2_755
C55 C39 C40 93.4(5) 2_755 2_755
C39 C39 C40 47.6(3) 2_755 2_755
C38 C39 C40 90.4(2) . 2_755
C40 C39 C40 134.4(2) . 2_755
C54 C39 C40 29.9(3) . 2_755
C53 C39 C40 141.3(3) 2_755 2_755
C41 C39 C40 44.8(2) 2_755 2_755
C53 C40 C54 122.5(11) 2_755 2_755
C53 C40 C21 7.8(9) 2_755 .
C54 C40 C21 114.7(4) 2_755 .
C53 C40 C39 127.7(9) 2_755 .
C54 C40 C39 7.3(4) 2_755 .
C21 C40 C39 120.0 . .
C53 C40 C41 113.5(7) 2_755 .
C54 C40 C41 115.3(4) 2_755 .
C21 C40 C41 120.1 . .
C39 C40 C41 108.1 . .
C53 C40 C36 66.9(7) 2_755 2_755
C54 C40 C36 152.1(5) 2_755 2_755
C21 C40 C36 73.8(3) . 2_755
C39 C40 C36 145.9(2) . 2_755
C41 C40 C36 46.8(3) . 2_755
C53 C40 C39 153.9(6) 2_755 2_755
C54 C40 C39 48.1(4) 2_755 2_755
C21 C40 C39 149.55(16) . 2_755
C39 C40 C39 41.0(3) . 2_755
C41 C40 C39 67.2(3) . 2_755
C36 C40 C39 110.7(4) 2_755 2_755
C53 C40 C52 17.5(6) 2_755 2_755
C54 C40 C52 105.4(5) 2_755 2_755
C21 C40 C52 10.2(3) . 2_755
C39 C40 C52 110.3(3) . 2_755
C41 C40 C52 124.7(2) . 2_755
C36 C40 C52 80.1(2) 2_755 2_755
C39 C40 C52 140.0(4) 2_755 2_755
C37 C41 C36 83.8(4) 2_755 2_755
C37 C41 C38 79.2(5) 2_755 2_755
C36 C41 C38 150.7(2) 2_755 2_755
C37 C41 C42 35.2(5) 2_755 .
C36 C41 C42 49.5(3) 2_755 .
C38 C41 C42 113.6(2) 2_755 .
C37 C41 C55 86.0(5) 2_755 .
C36 C41 C55 154.1(2) 2_755 .
C38 C41 C55 6.8(3) 2_755 .
C42 C41 C55 120.3 . .
C37 C41 C40 148.3(3) 2_755 .
C36 C41 C40 71.1(4) 2_755 .
C38 C41 C40 113.9(3) 2_755 .
C42 C41 C40 119.8 . .
C55 C41 C40 108.1 . .
C37 C41 C53 132.1(4) 2_755 2_755
C36 C41 C53 52.8(3) 2_755 2_755
C38 C41 C53 128.1(6) 2_755 2_755
C42 C41 C53 101.4(2) . 2_755
C55 C41 C53 123.2(3) . 2_755
C40 C41 C53 18.4(2) . 2_755
C37 C41 C39 122.7(7) 2_755 2_755
C36 C41 C39 133.2(5) 2_755 2_755
C38 C41 C39 46.5(3) 2_755 2_755
C42 C41 C39 149.45(10) . 2_755
C55 C41 C39 40.2(2) . 2_755
C40 C41 C39 68.0(2) . 2_755
C53 C41 C39 84.4(4) 2_755 2_755
C37 C42 C36 89.7(6) 2_755 2_755
C37 C42 C41 35.1(4) 2_755 .
C36 C42 C41 55.5(3) 2_755 .
C37 C42 C23 148.4(5) 2_755 .
C36 C42 C23 65.6(3) 2_755 .
C41 C42 C23 120.0 . .
C37 C42 C43 85.9(4) 2_755 .
C36 C42 C43 154.7(3) 2_755 .
C41 C42 C43 120.2 . .
C23 C42 C43 107.8 . .
C37 C42 C17 72.3(5) 2_755 2_755
C36 C42 C17 147.7(6) 2_755 2_755
C41 C42 C17 106.4(2) . 2_755
C23 C42 C17 118.35(15) . 2_755
C43 C42 C17 13.8(2) . 2_755
C37 C42 C35 136.9(7) 2_755 2_755
C36 C42 C35 54.6(3) 2_755 2_755
C41 C42 C35 108.3(2) . 2_755
C23 C42 C35 12.0(2) . 2_755
C43 C42 C35 115.40(12) . 2_755
C17 C42 C35 124.05(6) 2_755 2_755
C37 C42 C16 113.7(5) 2_755 2_755
C36 C42 C16 132.1(3) 2_755 2_755
C41 C42 C16 141.4(2) . 2_755
C23 C42 C16 74.9(2) . 2_755
C43 C42 C16 32.9(2) . 2_755
C17 C42 C16 44.17(9) 2_755 2_755
C35 C42 C16 82.69(10) 2_755 2_755
C17 C43 C16 139.1(10) 2_755 2_755
C17 C43 C57 35.4(10) 2_755 .
C16 C43 C57 124.2(3) 2_755 .
C17 C43 C44 140.4(7) 2_755 .
C16 C43 C44 7.6(4) 2_755 .
C57 C43 C44 120.1 . .
C17 C43 C42 84.4(10) 2_755 .
C16 C43 C42 100.9(4) 2_755 .
C57 C43 C42 119.7 . .
C44 C43 C42 108.1 . .
C17 C43 C37 53.3(8) 2_755 2_755
C16 C43 C37 126.7(6) 2_755 2_755
C57 C43 C37 88.4(3) . 2_755
C44 C43 C37 134.4(2) . 2_755
C42 C43 C37 31.6(3) . 2_755
C17 C43 C18 35.6(9) 2_755 2_755
C16 C43 C18 119.4(4) 2_755 2_755
C57 C43 C18 6.21(16) . 2_755
C44 C43 C18 115.9 . 2_755
C42 C43 C18 119.52(15) . 2_755
C37 C43 C18 88.8(3) 2_755 2_755
C16 C44 C15 129.3(14) 2_755 2_755
C16 C44 C45 130.8(11) 2_755 .
C15 C44 C45 5.0(3) 2_755 .
C16 C44 C43 24.1(12) 2_755 .
C15 C44 C43 120.8(3) 2_755 .
C45 C44 C43 120.0 . .
C16 C44 C24 85.1(12) 2_755 .
C15 C44 C24 116.2(3) 2_755 .
C45 C44 C24 120.1 . .
C43 C44 C24 108.1 . .
C16 C44 C34 75.7(12) 2_755 2_755
C15 C44 C34 120.9(4) 2_755 2_755
C45 C44 C34 125.31(13) . 2_755
C43 C44 C34 98.86(8) . 2_755
C24 C44 C34 9.63(13) . 2_755
C16 C44 C17 24.5(10) 2_755 2_755
C15 C44 C17 114.4(5) 2_755 2_755
C45 C44 C17 114.0(2) . 2_755
C43 C44 C17 7.6(2) . 2_755
C24 C44 C17 109.7(2) . 2_755
C34 C44 C17 100.2(2) 2_755 2_755
C15 C45 C3 122.1(16) 2_755 2_755
C15 C45 C44 24.0(14) 2_755 .
C3 C45 C44 123.2 2_755 .
C15 C45 C46 121.4(14) 2_755 .
C3 C45 C46 5.6(2) 2_755 .
C44 C45 C46 120.0 . .
C15 C45 C27 100.3(12) 2_755 .
C3 C45 C27 102.71(19) 2_755 .
C44 C45 C27 120.0 . .
C46 C45 C27 108.1 . .
C15 C45 C14 73.4(13) 2_755 2_755
C3 C45 C14 126.8(5) 2_755 2_755
C44 C45 C14 91.09(15) . 2_755
C46 C45 C14 132.3(2) . 2_755
C27 C45 C14 29.11(17) . 2_755
C15 C45 C16 23.1(10) 2_755 2_755
C3 C45 C16 114.3(2) 2_755 2_755
C44 C45 C16 9.5(2) . 2_755
C46 C45 C16 111.4(2) . 2_755
C27 C45 C16 123.1(2) . 2_755
C14 C45 C16 95.2(4) 2_755 2_755
C3 C46 C4 134.9(10) 2_755 2_755
C3 C46 C58 133.5(6) 2_755 .
C4 C46 C58 7.8(3) 2_755 .
C3 C46 C45 29.1(16) 2_755 .
C4 C46 C45 125.3(3) 2_755 .
C58 C46 C45 119.9 . .
C3 C46 C47 80.1(14) 2_755 .
C4 C46 C47 112.2(3) 2_755 .
C58 C46 C47 120.0 . .
C45 C46 C47 108.1 . .
C3 C46 C2 74.4(13) 2_755 2_755
C4 C46 C2 115.7(6) 2_755 2_755
C58 C46 C2 123.4(2) . 2_755
C45 C46 C2 102.6(2) . 2_755
C47 C46 C2 5.7(2) . 2_755
C3 C46 C15 31.1(13) 2_755 2_755
C4 C46 C15 118.2(3) 2_755 2_755
C58 C46 C15 113.1 . 2_755
C45 C46 C15 7.64(11) . 2_755
C47 C46 C15 111.15(15) . 2_755
C2 C46 C15 105.5(3) 2_755 2_755
C2 C47 C48 114(3) 2_755 .
C2 C47 C1 124(3) 2_755 2_755
C48 C47 C1 13.1(3) . 2_755
C2 C47 C28 14.5(14) 2_755 .
C48 C47 C28 119.9 . .
C1 C47 C28 131.4(3) 2_755 .
C2 C47 C3 93(2) 2_755 2_755
C48 C47 C3 126.5(2) . 2_755
C1 C47 C3 114.4(3) 2_755 2_755
C28 C47 C3 98.5(2) . 2_755
C2 C47 C46 103(2) 2_755 .
C48 C47 C46 120.0 . .
C1 C47 C46 107.4(3) 2_755 .
C28 C47 C46 107.9 . .
C3 C47 C46 9.6(3) 2_755 .
C2 C47 C12 19.0(17) 2_755 2_755
C48 C47 C12 104.4(3) . 2_755
C1 C47 C12 116.3(5) 2_755 2_755
C28 C47 C12 15.6(3) . 2_755
C3 C47 C12 111.8(4) 2_755 2_755
C46 C47 C12 121.4(2) . 2_755
C1 C48 C9 122.6(11) 2_755 2_755
C1 C48 C47 84.0(10) 2_755 .
C9 C48 C47 144.7(3) 2_755 .
C1 C48 C2 88.2(11) 2_755 2_755
C9 C48 C2 139.1(5) 2_755 2_755
C47 C48 C2 5.7(3) . 2_755
C1 C48 C31 145.4(10) 2_755 .
C9 C48 C31 26.17(19) 2_755 .
C47 C48 C31 119.9 . .
C2 C48 C31 114.4(3) 2_755 .
C1 C48 C49 38.8(10) 2_755 .
C9 C48 C49 83.78(11) 2_755 .
C47 C48 C49 120.0 . .
C2 C48 C49 122.96(11) 2_755 .
C31 C48 C49 108.1 . .
C1 C48 C5 12.5(8) 2_755 2_755
C9 C48 C5 111.6(3) 2_755 2_755
C47 C48 C5 91.2(3) . 2_755
C2 C48 C5 94.7(4) 2_755 2_755
C31 C48 C5 133.2(2) . 2_755
C49 C48 C5 29.2(3) . 2_755
C5 C49 C6 79.2(2) 2_755 2_755
C5 C49 C1 84.3(4) 2_755 2_755
C6 C49 C1 154.9(5) 2_755 2_755
C5 C49 C59 28.88(17) 2_755 .
C6 C49 C59 50.3(4) 2_755 .
C1 C49 C59 111.9(3) 2_755 .
C5 C49 C50 146.2(2) 2_755 .
C6 C49 C50 71.4(4) 2_755 .
C1 C49 C50 116.6(3) 2_755 .
C59 C49 C50 119.9 . .
C5 C49 C48 93.0(2) 2_755 .
C6 C49 C48 157.6(3) 2_755 .
C1 C49 C48 8.9(3) 2_755 .
C59 C49 C48 120.0 . .
C50 C49 C48 107.9 . .
C5 C49 C7 129.83(16) 2_755 2_755
C6 C49 C7 53.1(3) 2_755 2_755
C1 C49 C7 133.0(4) 2_755 2_755
C59 C49 C7 102.11(14) . 2_755
C50 C49 C7 18.35(14) . 2_755
C48 C49 C7 124.72(17) . 2_755
C5 C49 C9 131.8(4) 2_755 2_755
C6 C49 C9 135.6(6) 2_755 2_755
C1 C49 C9 50.1(2) 2_755 2_755
C59 C49 C9 151.67(18) . 2_755
C50 C49 C9 67.3(2) . 2_755
C48 C49 C9 41.2(2) . 2_755
C7 C49 C9 85.0(4) 2_755 2_755
C5 C49 C8 156.2(5) 2_755 2_755
C6 C49 C8 94.7(4) 2_755 2_755
C1 C49 C8 92.8(3) 2_755 2_755
C59 C49 C8 139.75(9) . 2_755
C50 C49 C8 24.14(6) . 2_755
C48 C49 C8 84.02(7) . 2_755
C7 C49 C8 42.15(19) 2_755 2_755
C9 C49 C8 43.2(2) 2_755 2_755
C7 C50 C8 127.8(12) 2_755 2_755
C7 C50 C51 14.6(6) 2_755 .
C8 C50 C51 117.4(4) 2_755 .
C7 C50 C49 114.7(8) 2_755 .
C8 C50 C49 115.7(4) 2_755 .
C51 C50 C49 120.1 . .
C7 C50 C32 132.3(8) 2_755 .
C8 C50 C32 10.7(4) 2_755 .
C51 C50 C32 120.0 . .
C49 C50 C32 107.8 . .
C7 C50 C6 66.5(6) 2_755 2_755
C8 C50 C6 159.3(6) 2_755 2_755
C51 C50 C6 73.04(18) . 2_755
C49 C50 C6 48.20(18) . 2_755
C32 C50 C6 148.7(2) . 2_755
C7 C50 C9 166.0(7) 2_755 2_755
C8 C50 C9 49.93(17) 2_755 2_755
C51 C50 C9 152.1(2) . 2_755
C49 C50 C9 65.8(3) . 2_755
C32 C50 C9 42.6(3) . 2_755
C6 C50 C9 112.2(4) 2_755 2_755
C7 C50 C22 22.8(5) 2_755 2_755
C8 C50 C22 108.6(6) 2_755 2_755
C51 C50 C22 9.0(2) . 2_755
C49 C50 C22 126.5(2) . 2_755
C32 C50 C22 111.0(2) . 2_755
C6 C50 C22 80.75(9) 2_755 2_755
C9 C50 C22 145.1(4) 2_755 2_755
C22 C51 C7 162.0(10) 2_755 2_755
C22 C51 C50 153.1(5) 2_755 .
C7 C51 C50 11.3(4) 2_755 .
C22 C51 C52 81.0(5) 2_755 .
C7 C51 C52 116.1(6) 2_755 .
C50 C51 C52 120.1 . .
C22 C51 C35 33.3(5) 2_755 .
C7 C51 C35 129.3(5) 2_755 .
C50 C51 C35 119.7 . .
C52 C51 C35 108.1 . .
C22 C51 C21 57.2(3) 2_755 2_755
C7 C51 C21 139.2(8) 2_755 2_755
C50 C51 C21 140.9(3) . 2_755
C52 C51 C21 24.0(3) . 2_755
C35 C51 C21 84.6(3) . 2_755
C22 C51 C6 142.9(7) 2_755 2_755
C7 C51 C6 53.5(5) 2_755 2_755
C50 C51 C6 58.38(7) . 2_755
C52 C51 C6 62.62(10) . 2_755
C35 C51 C6 153.50(19) . 2_755
C21 C51 C6 85.9(4) 2_755 2_755
C22 C51 C23 34.6(4) 2_755 2_755
C7 C51 C23 128.0(5) 2_755 2_755
C50 C51 C23 118.5 . 2_755
C52 C51 C23 109.28(13) . 2_755
C35 C51 C23 1.29(5) . 2_755
C21 C51 C23 85.8(3) 2_755 2_755
C6 C51 C23 153.4(4) 2_755 2_755
C22 C51 C8 129.1(7) 2_755 2_755
C7 C51 C8 33.4(3) 2_755 2_755
C50 C51 C8 24.2(3) . 2_755
C52 C51 C8 139.9(2) . 2_755
C35 C51 C8 95.9(3) . 2_755
C21 C51 C8 152.5(4) 2_755 2_755
C6 C51 C8 81.4(2) 2_755 2_755
C23 C51 C8 94.7(3) 2_755 2_755
C21 C52 C20 123.2(8) 2_755 2_755
C21 C52 C60 131.4(7) 2_755 .
C20 C52 C60 9.79(9) 2_755 .
C21 C52 C51 102.1(6) 2_755 .
C20 C52 C51 129.76(10) 2_755 .
C60 C52 C51 120.0 . .
C21 C52 C53 12.9(7) 2_755 .
C20 C52 C53 112.8(3) 2_755 .
C60 C52 C53 120.1 . .
C51 C52 C53 108.1 . .
C21 C52 C22 74.5(7) 2_755 2_755
C20 C52 C22 155.21(13) 2_755 2_755
C60 C52 C22 145.76(12) . 2_755
C51 C52 C22 27.80(17) . 2_755
C53 C52 C22 81.7(2) . 2_755
C21 C52 C6 163.1(6) 2_755 2_755
C20 C52 C6 61.5(3) 2_755 2_755
C60 C52 C6 52.0(3) . 2_755
C51 C52 C6 68.9(3) . 2_755
C53 C52 C6 154.53(19) . 2_755
C22 C52 C6 96.50(15) 2_755 2_755
C21 C52 C7 123.5(7) 2_755 2_755
C20 C52 C7 108.0(2) 2_755 2_755
C60 C52 C7 98.3(2) . 2_755
C51 C52 C7 22.1(3) . 2_755
C53 C52 C7 127.6(2) . 2_755
C22 C52 C7 49.81(13) 2_755 2_755
C6 C52 C7 46.84(5) 2_755 2_755
C21 C52 C40 20.0(4) 2_755 2_755
C20 C52 C40 105.7(5) 2_755 2_755
C60 C52 C40 112.9(3) . 2_755
C51 C52 C40 113.1(2) . 2_755
C53 C52 C40 7.3(3) . 2_755
C22 C52 C40 87.6(4) 2_755 2_755
C6 C52 C40 149.8(4) 2_755 2_755
C7 C52 C40 131.3(4) 2_755 2_755
C40 C53 C21 166.0(15) 2_755 2_755
C40 C53 C54 35.8(8) 2_755 .
C21 C53 C54 130.2(6) 2_755 .
C40 C53 C36 89.8(7) 2_755 .
C21 C53 C36 102.6(6) 2_755 .
C54 C53 C36 120.3 . .
C40 C53 C52 155.2(8) 2_755 .
C21 C53 C52 11.9(6) 2_755 .
C54 C53 C52 119.8 . .
C36 C53 C52 108.1 . .
C40 C53 C41 48.1(6) 2_755 2_755
C21 C53 C41 143.3(6) 2_755 2_755
C54 C53 C41 79.6(3) . 2_755
C36 C53 C41 41.9(2) . 2_755
C52 C53 C41 145.04(8) . 2_755
C40 C53 C39 37.1(7) 2_755 2_755
C21 C53 C39 129.1(8) 2_755 2_755
C54 C53 C39 3.89(9) . 2_755
C36 C53 C39 119.0(2) . 2_755
C52 C53 C39 118.3(2) . 2_755
C41 C53 C39 79.0(3) 2_755 2_755
C40 C53 C22 147.6(8) 2_755 2_755
C21 C53 C22 43.7(4) 2_755 2_755
C54 C53 C22 154.91(16) . 2_755
C36 C53 C22 59.0(2) . 2_755
C52 C53 C22 49.6(2) . 2_755
C41 C53 C22 99.9(3) 2_755 2_755
C39 C53 C22 151.1(3) 2_755 2_755
C40 C53 C20 130.5(10) 2_755 2_755
C21 C53 C20 35.6(4) 2_755 2_755
C54 C53 C20 94.7(2) . 2_755
C36 C53 C20 129.16(14) . 2_755
C52 C53 C20 25.2(2) . 2_755
C41 C53 C20 151.5(3) 2_755 2_755
C39 C53 C20 93.5(4) 2_755 2_755
C22 C53 C20 73.59(15) 2_755 2_755
C39 C54 C40 157.2(13) 2_755 2_755
C39 C54 C53 164.19(18) 2_755 .
C40 C54 C53 21.7(4) 2_755 .
C39 C54 C55 55.1(9) 2_755 .
C40 C54 C55 141.6(3) 2_755 .
C53 C54 C55 120.0 . .
C39 C54 C39 55.8(10) 2_755 .
C40 C54 C39 101.9(4) 2_755 .
C53 C54 C39 120.2 . .
C55 C54 C39 107.8 . .
C39 C54 C38 55.4(8) 2_755 2_755
C40 C54 C38 140.2(4) 2_755 2_755
C53 C54 C38 118.9(2) . 2_755
C55 C54 C38 3.06(9) . 2_755
C39 C54 C38 106.9(3) . 2_755
C39 C54 C54 43.8(8) 2_755 2_755
C40 C54 C54 113.6(6) 2_755 2_755
C53 C54 C54 130.2(3) . 2_755
C55 C54 C54 95.1(3) . 2_755
C39 C54 C54 12.7(3) . 2_755
C38 C54 C54 94.3(4) 2_755 2_755
C39 C54 C21 153.9(7) 2_755 2_755
C40 C54 C21 39.0(3) 2_755 2_755
C53 C54 C21 17.3(2) . 2_755
C55 C54 C21 102.9(2) . 2_755
C39 C54 C21 133.7(2) . 2_755
C38 C54 C21 101.9(3) 2_755 2_755
C54 C54 C21 141.2(3) 2_755 2_755
C38 C55 C39 147(2) 2_755 2_755
C38 C55 C56 54(2) 2_755 .
C39 C55 C56 137.0(4) 2_755 .
C38 C55 C41 66(2) 2_755 .
C39 C55 C41 91.0(4) 2_755 .
C56 C55 C41 120.0 . .
C38 C55 C54 151.3(18) 2_755 .
C39 C55 C54 18.0(4) 2_755 .
C56 C55 C54 120.0 . .
C41 C55 C54 108.0 . .
C38 C55 C19 64(2) 2_755 2_755
C39 C55 C19 126.2(6) 2_755 2_755
C56 C55 C19 11.1(3) . 2_755
C41 C55 C19 128.8(3) . 2_755
C54 C55 C19 109.0(3) . 2_755
C38 C55 C37 34(2) 2_755 2_755
C39 C55 C37 120.1(5) 2_755 2_755
C56 C55 C37 88.3(2) . 2_755
C41 C55 C37 32.0(2) . 2_755
C54 C55 C37 134.6(3) . 2_755
C19 C55 C37 97.7(3) 2_755 2_755
C19 C56 C38 111.1(13) 2_755 2_755
C19 C56 C18 109.0(4) 2_755 2_755
C38 C56 C18 125.3(6) 2_755 2_755
C19 C56 C55 105.5(10) 2_755 .
C38 C56 C55 6.3(4) 2_755 .
C18 C56 C55 131.3(3) 2_755 .
C19 C56 C60 15.7(7) 2_755 .
C38 C56 C60 125.2(4) 2_755 .
C18 C56 C60 93.8(3) 2_755 .
C55 C56 C60 120.0 . .
C19 C56 C57 123.2(5) 2_755 .
C38 C56 C57 113.5(3) 2_755 .
C18 C56 C57 14.3(3) 2_755 .
C55 C56 C57 119.8 . .
C60 C56 C57 108.0 . .
C19 C56 C20 3.2(10) 2_755 2_755
C38 C56 C20 109.1(5) 2_755 2_755
C18 C56 C20 109.0(3) 2_755 2_755
C55 C56 C20 103.69(19) . 2_755
C60 C56 C20 16.69(17) . 2_755
C57 C56 C20 123.02(9) . 2_755
C18 C57 C17 148.1(11) 2_755 2_755
C18 C57 C43 150.1(7) 2_755 .
C17 C57 C43 10.5(2) 2_755 .
C18 C57 C58 43.9(4) 2_755 .
C17 C57 C58 127.4 2_755 .
C43 C57 C58 120.1 . .
C18 C57 C56 64.0(5) 2_755 .
C17 C57 C56 109.5(2) 2_755 .
C43 C57 C56 120.0 . .
C58 C57 C56 107.8 . .
C18 C57 C4 43.1(2) 2_755 2_755
C17 C57 C4 125.2(2) 2_755 2_755
C43 C57 C4 118.5(2) . 2_755
C58 C57 C4 4.4(2) . 2_755
C56 C57 C4 106.4(3) . 2_755
C18 C57 C19 55.4(6) 2_755 2_755
C17 C57 C19 115.8(4) 2_755 2_755
C43 C57 C19 126.3(2) . 2_755
C58 C57 C19 99.1(2) . 2_755
C56 C57 C19 8.72(19) . 2_755
C4 C57 C19 97.7(4) 2_755 2_755
C4 C58 C18 138.8(17) 2_755 2_755
C4 C58 C46 55.2(19) 2_755 .
C18 C58 C46 130.1(3) 2_755 .
C4 C58 C57 143.2(15) 2_755 .
C18 C58 C57 12.4(4) 2_755 .
C46 C58 C57 119.9 . .
C4 C58 C59 64.9(19) 2_755 .
C18 C58 C59 95.6(4) 2_755 .
C46 C58 C59 120.0 . .
C57 C58 C59 107.9 . .
C4 C58 C3 57.0(17) 2_755 2_755
C18 C58 C3 124.0(5) 2_755 2_755
C46 C58 C3 6.7(2) . 2_755
C57 C58 C3 114.2(2) . 2_755
C59 C58 C3 121.6(3) . 2_755
C4 C58 C5 39.0(19) 2_755 2_755
C18 C58 C5 119.8(5) 2_755 2_755
C46 C58 C5 93.63(8) . 2_755
C57 C58 C5 131.63(13) . 2_755
C59 C58 C5 26.92(8) . 2_755
C3 C58 C5 96.0(2) 2_755 2_755
C5 C59 C6 92.6(8) 2_755 2_755
C5 C59 C49 33.8(7) 2_755 .
C6 C59 C49 58.88(10) 2_755 .
C5 C59 C4 80.8(5) 2_755 2_755
C6 C59 C4 156.3(5) 2_755 2_755
C49 C59 C4 112.33(13) . 2_755
C5 C59 C60 150.2(6) 2_755 .
C6 C59 C60 63.17(12) 2_755 .
C49 C59 C60 119.9 . .
C4 C59 C60 113.99(13) 2_755 .
C5 C59 C58 88.3(6) 2_755 .
C6 C59 C58 158.9(3) 2_755 .
C49 C59 C58 120.0 . .
C4 C59 C58 7.65(13) 2_755 .
C60 C59 C58 108.1 . .
C5 C59 C20 140.6(8) 2_755 2_755
C6 C59 C20 53.36(18) 2_755 2_755
C49 C59 C20 109.6(2) . 2_755
C4 C59 C20 121.4(4) 2_755 2_755
C60 C59 C20 10.3(2) . 2_755
C58 C59 C20 116.2(3) . 2_755
C5 C59 C18 121.5(7) 2_755 2_755
C6 C59 C18 130.5(3) 2_755 2_755
C49 C59 C18 144.92(13) . 2_755
C4 C59 C18 43.0(2) 2_755 2_755
C60 C59 C18 71.34(11) . 2_755
C58 C59 C18 36.79(11) . 2_755
C20 C59 C18 79.70(18) 2_755 2_755
C20 C60 C19 101.9(7) 2_755 2_755
C20 C60 C6 93.2(9) 2_755 2_755
C19 C60 C6 151.9(4) 2_755 2_755
C20 C60 C52 18.5(6) 2_755 .
C19 C60 C52 116.3(3) 2_755 .
C6 C60 C52 75.2(3) 2_755 .
C20 C60 C59 138.5(6) 2_755 .
C19 C60 C59 111.9(2) 2_755 .
C6 C60 C59 46.4(3) 2_755 .
C52 C60 C59 120.0 . .
C20 C60 C56 105.8(7) 2_755 .
C19 C60 C56 4.0(3) 2_755 .
C6 C60 C56 149.1(2) 2_755 .
C52 C60 C56 120.0 . .
C59 C60 C56 108.1 . .
C20 C60 C21 10.6(4) 2_755 2_755
C19 C60 C21 100.3(3) 2_755 2_755
C6 C60 C21 90.2(4) 2_755 2_755
C52 C60 C21 16.06(19) . 2_755
C59 C60 C21 132.78(11) . 2_755
C56 C60 C21 104.0(2) . 2_755

loop_
_geom_bond_atom_site_label_1
_geom_bond_atom_site_label_2
_geom_bond_distance
_geom_bond_site_symmetry_2
Co1 P1 2.2300(8) 2_655
Co1 P1 2.2301(8) .
Co1 P2 2.2687(8) 2_655
Co1 P2 2.2687(8) .
Co1 Cl1 2.3665(17) .
P1 C67 1.821(3) .
P1 C61 1.822(3) .
P1 C73 1.847(3) .
P2 C75 1.830(3) .
P2 C81 1.831(3) .
P2 C74 1.855(3) .
C61 C66 1.398(4) .
C61 C62 1.401(4) .
C62 C63 1.390(5) .
C63 C64 1.389(6) .
C64 C65 1.388(5) .
C65 C66 1.391(5) .
C67 C68 1.395(5) .
C67 C72 1.396(4) .
C68 C69 1.394(5) .
C69 C70 1.393(6) .
C70 C71 1.374(6) .
C71 C72 1.393(5) .
C73 C74 1.522(4) .
C75 C80 1.389(5) .
C75 C76 1.396(4) .
C76 C77 1.387(5) .
C77 C78 1.383(6) .
C78 C79 1.383(5) .
C79 C80 1.401(5) .
C81 C86 1.388(5) .
C81 C82 1.400(5) .
C82 C83 1.383(5) .
C83 C84 1.380(6) .
C84 C85 1.369(7) .
C85 C86 1.404(6) .
C1 C48 0.309(5) 2_755
C1 C49 1.249(4) 2_755
C1 C47 1.360(7) 2_755
C1 C9 1.3771 .
C1 C5 1.4387 .
C1 C2 1.4512 .
C1 C31 1.703(8) 2_755
C2 C47 0.155(6) 2_755
C2 C28 1.285(6) 2_755
C2 C12 1.3948 .
C2 C48 1.427(7) 2_755
C2 C3 1.4704 .
C2 C46 1.517(5) 2_755
C3 C46 0.245(7) 2_755
C3 C45 1.230(8) 2_755
C3 C15 1.3768 .
C3 C4 1.4341 .
C3 C47 1.453(6) 2_755
C3 C58 1.536(4) 2_755
C4 C58 0.206(5) 2_755
C4 C46 1.251(4) 2_755
C4 C18 1.3568 .
C4 C59 1.400(9) 2_755
C4 C5 1.4750 .
C4 C57 1.604(5) 2_755
C5 C59 0.7380(17) 2_755
C5 C49 0.849(8) 2_755
C5 C6 1.3567 .
C5 C58 1.629(9) 2_755
C5 C48 1.739(3) 2_755
C6 C59 1.105(9) 2_755
C6 C49 1.2299(10) 2_755
C6 C60 1.362(6) 2_755
C6 C7 1.4341 .
C6 C20 1.4749 .
C6 C50 1.564(7) 2_755
C6 C52 1.672(4) 2_755
C6 C51 1.756(9) 2_755
C7 C50 0.6177(19) 2_755
C7 C51 0.795(4) 2_755
C7 C8 1.3768 .
C7 C22 1.4704 .
C7 C49 1.783(8) 2_755
C7 C52 1.898(4) 2_755
C7 C32 1.941(4) 2_755
C8 C32 0.601(5) 2_755
C8 C50 0.909(6) 2_755
C8 C9 1.4090 .
C8 C25 1.4515 .
C8 C33 1.740(8) 2_755
C8 C31 1.827(4) 2_755
C8 C51 1.9684 2_755
C8 C49 2.003(8) 2_755
C9 C31 0.643(5) 2_755
C9 C48 1.186(8) 2_755
C9 C32 1.233(7) 2_755
C9 C10 1.4478 .
C9 C49 1.790(5) 2_755
C9 C50 1.811(2) 2_755
C9 C30 2.007(5) 2_755
C10 C30 0.712(6) 2_755
C10 C31 0.834(6) 2_755
C10 C11 1.4020 .
C10 C26 1.4266 .
C10 C13 1.672(8) 2_755
C10 C32 1.786(3) 2_755
C11 C29 0.684(8) 2_755
C11 C30 0.733(7) 2_755
C11 C12 1.4284 .
C11 C29 1.4514 .
C11 C11 1.795(6) 2_755
C11 C13 1.822(8) 2_755
C11 C28 1.841(8) 2_755
C11 C31 1.877(5) 2_755
C12 C28 0.418(8) 2_755
C12 C29 1.012(8) 2_755
C12 C13 1.4266 .
C12 C47 1.541(5) 2_755
C12 C27 1.818(6) 2_755
C12 C30 2.006(8) 2_755
C13 C27 1.041(7) 2_755
C13 C28 1.285(7) 2_755
C13 C26 1.298(6) 2_755
C13 C14 1.4020 .
C13 C30 1.4477 .
C13 C29 1.662(7) 2_755
C13 C10 1.673(8) 2_755
C13 C11 1.822(9) 2_755
C14 C27 0.744(6) 2_755
C14 C26 0.971(8) 2_755
C14 C33 1.4284 .
C14 C15 1.4515 .
C14 C45 1.503(7) 2_755
C14 C25 1.729(7) 2_755
C15 C45 0.246(6) 2_755
C15 C44 1.157(5) 2_755
C15 C16 1.4090 .
C15 C27 1.515(4) 2_755
C15 C46 1.581(8) 2_755
C16 C44 0.356(2) 2_755
C16 C43 1.094(4) 2_755
C16 C17 1.3772 .
C16 C34 1.4477 .
C16 C24 1.461(8) 2_755
C16 C45 1.632(4) 2_755
C16 C42 1.976(3) 2_755
C17 C43 0.349(8) 2_755
C17 C57 1.111(9) 2_755
C17 C18 1.4387 .
C17 C37 1.4512 .
C17 C42 1.459(7) 2_755
C17 C44 1.693(4) 2_755
C18 C57 0.371(9) 2_755
C18 C58 1.195(3) 2_755
C18 C56 1.350(5) 2_755
C18 C19 1.4749 .
C18 C43 1.708(9) 2_755
C18 C59 1.986(8) 2_755
C19 C56 0.299(10) 2_755
C19 C60 1.166(8) 2_755
C19 C20 1.3568 .
C19 C38 1.4341 .
C19 C55 1.503(6) 2_755
C19 C57 1.653(7) 2_755
C20 C60 0.494(8) 2_755
C20 C52 0.922(9) 2_755
C20 C21 1.4387 .
C20 C56 1.656(10) 2_755
C20 C59 1.838(4) 2_755
C20 C53 1.995(7) 2_755
C21 C52 0.709(6) 2_755
C21 C53 0.773(6) 2_755
C21 C40 1.3771 .
C21 C22 1.4512 .
C21 C51 1.705(4) 2_755
C21 C36 1.765(8) 2_755
C21 C60 1.922(8) 2_755
C21 C54 1.990(8) 2_755
C22 C51 0.694(6) 2_755
C22 C35 0.951(8) 2_755
C22 C23 1.3947 .
C22 C52 1.470(9) 2_755
C22 C36 1.696(6) 2_755
C22 C53 1.909(6) 2_755
C22 C50 2.020(4) 2_755
C23 C35 0.459(8) 2_755
C23 C34 1.196(3) 2_755
C23 C36 1.399(5) 2_755
C23 C24 1.4266 .
C23 C42 1.4284 .
C23 C51 1.909(8) 2_755
C24 C34 0.251(4) 2_755
C24 C33 1.277(4) 2_755
C24 C25 1.4020 .
C24 C44 1.4477 .
C24 C16 1.461(8) 2_755
C24 C35 1.626(5) 2_755
C25 C33 0.337(7) 2_755
C25 C32 1.142(8) 2_755
C25 C26 1.4285 .
C25 C34 1.531(4) 2_755
C25 C14 1.729(7) 2_755
C26 C14 0.971(7) 2_755
C26 C33 1.284(3) 2_755
C26 C13 1.298(6) 2_755
C26 C27 1.3948 .
C26 C32 1.750(6) 2_755
C26 C30 1.782(7) 2_755
C26 C31 1.963(8) 2_755
C27 C14 0.744(6) 2_755
C27 C13 1.041(7) 2_755
C27 C45 1.4512 .
C27 C28 1.4704 .
C27 C15 1.515(3) 2_755
C27 C12 1.818(7) 2_755
C28 C12 0.418(8) 2_755
C28 C2 1.285(5) 2_755
C28 C13 1.285(7) 2_755
C28 C29 1.3769 .
C28 C47 1.4341 .
C28 C11 1.841(9) 2_755
C29 C11 0.684(8) 2_755
C29 C12 1.012(8) 2_755
C29 C29 1.383(8) 2_755
C29 C30 1.4090 .
C29 C13 1.662(7) 2_755
C29 C30 1.822(6) 2_755
C30 C10 0.712(5) 2_755
C30 C11 0.733(7) 2_755
C30 C31 1.3772 .
C30 C26 1.782(7) 2_755
C30 C29 1.822(7) 2_755
C30 C12 2.006(8) 2_755
C30 C9 2.008(5) 2_755
C31 C9 0.643(4) 2_755
C31 C10 0.834(7) 2_755
C31 C48 1.4387 .
C31 C32 1.4512 .
C31 C1 1.703(7) 2_755
C31 C8 1.827(4) 2_755
C31 C11 1.877(6) 2_755
C31 C26 1.963(9) 2_755
C32 C8 0.602(5) 2_755
C32 C25 1.142(9) 2_755
C32 C9 1.233(8) 2_755
C32 C33 1.3948 .
C32 C50 1.4705 .
C32 C26 1.750(7) 2_755
C32 C10 1.786(4) 2_755
C32 C7 1.941(3) 2_755
C33 C25 0.337(8) 2_755
C33 C24 1.277(4) 2_755
C33 C26 1.284(3) 2_755
C33 C34 1.4266 .
C33 C8 1.740(8) 2_755
C34 C24 0.251(4) 2_755
C34 C23 1.196(3) 2_755
C34 C35 1.4019 .
C34 C44 1.494(8) 2_755
C34 C25 1.531(5) 2_755
C35 C23 0.459(8) 2_755
C35 C22 0.951(8) 2_755
C35 C36 1.4285 .
C35 C51 1.4514 .
C35 C24 1.626(5) 2_755
C35 C42 1.748(7) 2_755
C36 C42 1.105(7) 2_755
C36 C41 1.196(8) 2_755
C36 C37 1.3948 .
C36 C23 1.399(4) 2_755
C36 C53 1.4266 .
C36 C40 1.551(8) 2_755
C36 C22 1.695(6) 2_755
C36 C21 1.764(8) 2_755
C37 C41 0.857(6) 2_755
C37 C42 0.858(8) 2_755
C37 C38 1.4704 .
C37 C55 1.613(9) 2_755
C37 C43 1.633(4) 2_755
C38 C55 0.177(7) 2_755
C38 C56 1.299(6) 2_755
C38 C41 1.366(9) 2_755
C38 C39 1.3769 .
C38 C54 1.586(9) 2_755
C39 C54 0.461(10) 2_755
C39 C55 1.225(8) 2_755
C39 C39 1.252(7) 2_755
C39 C40 1.4090 .
C39 C54 1.4515 .
C39 C53 1.850(8) 2_755
C39 C41 1.896(9) 2_755
C39 C40 1.907(8) 2_755
C40 C53 0.614(6) 2_755
C40 C54 0.973(10) 2_755
C40 C41 1.4478 .
C40 C36 1.551(7) 2_755
C40 C39 1.907(8) 2_755
C40 C52 2.022(5) 2_755
C41 C37 0.857(6) 2_755
C41 C36 1.196(6) 2_755
C41 C38 1.366(8) 2_755
C41 C42 1.4020 .
C41 C55 1.4266 .
C41 C53 1.784(7) 2_755
C41 C39 1.896(9) 2_755
C42 C37 0.858(7) 2_755
C42 C36 1.105(7) 2_755
C42 C43 1.4515 .
C42 C17 1.459(6) 2_755
C42 C35 1.748(7) 2_755
C42 C16 1.976(3) 2_755
C43 C17 0.349(7) 2_755
C43 C16 1.094(4) 2_755
C43 C57 1.3769 .
C43 C44 1.4090 .
C43 C37 1.633(5) 2_755
C43 C18 1.708(8) 2_755
C44 C16 0.356(2) 2_755
C44 C15 1.157(4) 2_755
C44 C45 1.3772 .
C44 C34 1.494(8) 2_755
C44 C17 1.693(4) 2_755
C45 C15 0.246(5) 2_755
C45 C3 1.230(8) 2_755
C45 C46 1.4387 .
C45 C14 1.503(7) 2_755
C45 C16 1.632(3) 2_755
C46 C3 0.245(6) 2_755
C46 C4 1.251(4) 2_755
C46 C58 1.3567 .
C46 C47 1.4750 .
C46 C2 1.517(6) 2_755
C46 C15 1.581(7) 2_755
C47 C2 0.155(6) 2_755
C47 C48 1.3567 .
C47 C1 1.360(5) 2_755
C47 C3 1.453(6) 2_755
C47 C12 1.541(6) 2_755
C48 C1 0.309(7) 2_755
C48 C9 1.186(9) 2_755
C48 C2 1.427(8) 2_755
C48 C49 1.4750 .
C48 C5 1.739(3) 2_755
C49 C5 0.849(8) 2_755
C49 C6 1.2298(10) 2_755
C49 C1 1.249(5) 2_755
C49 C59 1.3567 .
C49 C50 1.4341 .
C49 C7 1.783(7) 2_755
C49 C9 1.790(6) 2_755
C49 C8 2.003(9) 2_755
C50 C7 0.6178(18) 2_755
C50 C8 0.909(6) 2_755
C50 C51 1.3769 .
C50 C6 1.564(7) 2_755
C50 C9 1.810(2) 2_755
C50 C22 2.020(4) 2_755
C51 C22 0.694(6) 2_755
C51 C7 0.795(4) 2_755
C51 C52 1.4090 .
C51 C21 1.705(4) 2_755
C51 C6 1.756(8) 2_755
C51 C23 1.909(8) 2_755
C51 C8 1.9685 2_755
C52 C21 0.709(6) 2_755
C52 C20 0.922(9) 2_755
C52 C60 1.3772 .
C52 C53 1.4477 .
C52 C22 1.470(8) 2_755
C52 C6 1.672(4) 2_755
C52 C7 1.898(3) 2_755
C52 C40 2.022(6) 2_755
C53 C40 0.615(7) 2_755
C53 C21 0.773(6) 2_755
C53 C54 1.4019 .
C53 C41 1.784(8) 2_755
C53 C39 1.850(9) 2_755
C53 C22 1.909(5) 2_755
C53 C20 1.995(6) 2_755
C54 C39 0.461(9) 2_755
C54 C40 0.973(9) 2_755
C54 C55 1.4284 .
C54 C38 1.586(8) 2_755
C54 C54 1.749(8) 2_755
C54 C21 1.990(7) 2_755
C55 C38 0.177(7) 2_755
C55 C39 1.225(8) 2_755
C55 C56 1.3948 .
C55 C19 1.503(5) 2_755
C55 C37 1.613(8) 2_755
C56 C19 0.299(9) 2_755
C56 C38 1.299(6) 2_755
C56 C18 1.350(4) 2_755
C56 C60 1.4512 .
C56 C57 1.4705 .
C56 C20 1.656(8) 2_755
C57 C18 0.371(8) 2_755
C57 C17 1.111(8) 2_755
C57 C58 1.4341 .
C57 C4 1.604(4) 2_755
C57 C19 1.653(7) 2_755
C58 C4 0.206(5) 2_755
C58 C18 1.195(3) 2_755
C58 C59 1.4750 .
C58 C3 1.536(4) 2_755
C58 C5 1.629(8) 2_755
C59 C5 0.7379(16) 2_755
C59 C6 1.105(8) 2_755
C59 C4 1.400(8) 2_755
C59 C60 1.4387 .
C59 C20 1.838(4) 2_755
C59 C18 1.986(8) 2_755
C60 C20 0.494(7) 2_755
C60 C19 1.166(8) 2_755
C60 C6 1.362(5) 2_755
C60 C21 1.922(8) 2_755
